data_4070500
loop_
_publ_author_name
'Scherer, Axel'
'Haase, Detlev'
'Saak, Wolfgang'
'Beckhaus, R\"udiger'
'Meetsma, Auke'
'Bouwkamp, Marco W.'

_publ_section_title
;
 Low-Valent Pentafulvene Titanium Dinitrogen Complex as a Precursor for
 Cationic Titanium Complexes
;
_journal_issue 24
_journal_name_full Organometallics
_journal_page_first 6969
_journal_paper_doi 10.1021/om900875e
_journal_volume 28
_journal_year 2009
_chemical_compound_source 'see text'
_chemical_formula_moiety 'C33 H50 O2 Ti, C24 H20 B, 1.5(C6 H12)'
_chemical_formula_sum 'C66 H88 B O2 Ti'
_chemical_formula_weight 972.10
_chemical_name_systematic ' ?'
_space_group_IT_number 2
_symmetry_cell_setting triclinic
_symmetry_Int_Tables_number 2
_symmetry_space_group_name_Hall '-P 1'
_symmetry_space_group_name_H-M 'P -1'
_atom_sites_solution_hydrogens geom
_atom_sites_solution_primary heavy
_atom_sites_solution_secondary direct
_audit_creation_date '2004-02-18  15:49:44'
_audit_creation_method
;
 PLATON <TABLE ACC> option
 SHELXL97-2 & Manual Editing
;
_audit_update_record
;
?

2009-09-28 # Formatted by publCIF
;
_cell_angle_alpha 78.727(1)
_cell_angle_beta 69.475(1)
_cell_angle_gamma 69.452(1)
_cell_formula_units_Z 2
_cell_length_a 13.0986(6)
_cell_length_b 14.7326(6)
_cell_length_c 15.9679(7)
_cell_measurement_reflns_used 8144
_cell_measurement_temperature 100(1)
_cell_measurement_theta_max 28.99
_cell_measurement_theta_min 2.53
_cell_volume 2693.0(2)
_computing_cell_refinement 'SAINT-Plus (Bruker, 2001)'
_computing_data_collection 'SMART (Bruker, 2001)'
_computing_data_reduction SAINT-Plus
_computing_molecular_graphics
;
 PLUTO (Meetsma, 2003)
 PLATON (Spek, 2003)
;
_computing_publication_material 'PLATON (Spek, 2003)'
_computing_structure_refinement 'SHELXL-97 (Sheldrick, 1997)'
_computing_structure_solution
;
 DIRDIF-99 (Beurskens et al., 1999)
;
_diffrn_ambient_temperature 100(1)
_diffrn_detector_area_resol_mean 66.06
_diffrn_measured_fraction_theta_full 0.985
_diffrn_measured_fraction_theta_max 0.975
_diffrn_measurement_device_type
;
  Bruker Smart Apex
;
_diffrn_measurement_method 'phi and omega scans'
_diffrn_radiation_detector
;
  CCD area-detector
;
_diffrn_radiation_monochromator 'parallel mounted graphite'
_diffrn_radiation_source 'fine focus sealed Siemens Mo tube '
_diffrn_radiation_type MoK\a
_diffrn_radiation_wavelength 0.71073
_diffrn_reflns_av_R_equivalents 0.0349
_diffrn_reflns_av_sigmaI/netI 0.0634
_diffrn_reflns_limit_h_max 16
_diffrn_reflns_limit_h_min -15
_diffrn_reflns_limit_k_max 18
_diffrn_reflns_limit_k_min -18
_diffrn_reflns_limit_l_max 20
_diffrn_reflns_limit_l_min -20
_diffrn_reflns_number 22352
_diffrn_reflns_reduction_process
;
 Intensity data were corrected for Lorentz and polarization
  effects, decay and absorption and reduced to F~o~^2^
  using SAINT_Plus & SADABS (Sheldrick, 2001)
;
_diffrn_reflns_theta_full 25.00
_diffrn_reflns_theta_max 26.73
_diffrn_reflns_theta_min 2.53
_exptl_absorpt_coefficient_mu 0.204
_exptl_absorpt_correction_T_max 0.9889
_exptl_absorpt_correction_T_min 0.9160
_exptl_absorpt_correction_type multi-scan
_exptl_absorpt_process_details 'SADABS, (Bruker, 2001)'
_exptl_crystal_colour blueisch-green
_exptl_crystal_density_diffrn 1.199
_exptl_crystal_density_method 'not measured'
_exptl_crystal_description platelet
_exptl_crystal_F_000 1054
_exptl_crystal_size_max 0.34
_exptl_crystal_size_mid 0.19
_exptl_crystal_size_min 0.055
_refine_diff_density_max 0.943
_refine_diff_density_min -0.557
_refine_diff_density_rms 0.064
_refine_ls_extinction_method none
_refine_ls_goodness_of_fit_ref 1.068
_refine_ls_hydrogen_treatment constr
_refine_ls_matrix_type full
_refine_ls_number_parameters 911
_refine_ls_number_reflns 11141
_refine_ls_number_restraints 0
_refine_ls_restrained_S_all 1.068
_refine_ls_R_factor_all 0.0816
_refine_ls_R_factor_gt 0.0569
_refine_ls_shift/su_max 0.019
_refine_ls_shift/su_mean 0.001
_refine_ls_structure_factor_coef Fsqd
_refine_ls_weighting_details 'calc w=1/[\s^2^(Fo^2^)+(0.0903P)^2^+0.0P] where P=(Fo^2^+2Fc^2^)/3'
_refine_ls_weighting_scheme calc
_refine_ls_wR_factor_gt 0.1466
_refine_ls_wR_factor_ref 0.1578
_reflns_number_gt 8030
_reflns_number_total 11141
_reflns_threshold_expression I>2\s(I)
_cod_data_source_file om900875e_si_001.cif
_cod_data_source_block global
_cod_depositor_comments
;
The following automatic conversions were performed:

'_symmetry_cell_setting' value 'Triclinic' changed to 'triclinic'
according to /home/saulius/struct/CIF-dictionaries/cif_core.dic
dictionary named 'cif_core.dic' version 2.4.2 from
2011-04-26.

'_exptl_absorpt_correction_type' value 'Multi-Scan'
changed to 'multi-scan' according to
/home/saulius/struct/CIF-dictionaries/cif_core.dic dictionary named
'cif_core.dic' version 2.4.2 from 2011-04-26.

Automatic conversion script
Id: cif_fix_values 1715 2011-07-08 13:25:40Z adriana 
;
_cod_database_code 4070500
_vrn_publ_code_frame_time_sec 10.0
_vrn_publ_code_meas_time_hour 8.5

loop_
_symmetry_equiv_pos_as_xyz
x,y,z
-x,-y,-z

loop_
_atom_site_aniso_label
_atom_site_aniso_U_11
_atom_site_aniso_U_22
_atom_site_aniso_U_33
_atom_site_aniso_U_23
_atom_site_aniso_U_13
_atom_site_aniso_U_12
Ti1 0.0135(2) 0.0133(2) 0.0132(2) -0.0020(2) -0.0045(2) -0.0028(2)
O11 0.0218(9) 0.0139(8) 0.0167(8) -0.0003(6) -0.0087(7) -0.0060(7)
O12 0.0163(8) 0.0134(8) 0.0200(8) -0.0048(6) -0.0028(7) -0.0038(7)
C11 0.0181(12) 0.0166(12) 0.0188(11) 0.0012(9) -0.0087(9) -0.0018(10)
C12 0.0185(12) 0.0198(12) 0.0198(11) 0.0018(9) -0.0116(10) -0.0042(10)
C13 0.0212(13) 0.0191(12) 0.0175(11) 0.0000(9) -0.0120(10) -0.0036(10)
C14 0.0208(12) 0.0179(12) 0.0138(10) 0.0020(9) -0.0087(9) -0.0048(10)
C15 0.0200(12) 0.0162(12) 0.0170(11) 0.0016(9) -0.0065(9) -0.0054(10)
C16 0.0223(14) 0.0181(13) 0.0244(13) -0.0032(10) -0.0054(11) -0.0024(11)
C17 0.0238(14) 0.0304(15) 0.0269(13) -0.0001(11) -0.0131(12) -0.0110(12)
C18 0.0361(17) 0.0239(14) 0.0222(13) -0.0051(11) -0.0146(12) -0.0078(13)
C19 0.0278(15) 0.0269(15) 0.0174(12) 0.0019(11) -0.0049(11) -0.0064(13)
C110 0.0312(16) 0.0170(13) 0.0215(12) 0.0000(10) -0.0086(11) -0.0085(12)
C111 0.0133(12) 0.0254(13) 0.0228(12) -0.0072(10) -0.0081(10) 0.0012(10)
C112 0.0174(12) 0.0238(13) 0.0193(12) 0.0019(10) -0.0060(10) 0.0005(11)
C113 0.0142(12) 0.0166(12) 0.0295(13) -0.0046(10) -0.0062(10) -0.0013(10)
C114 0.0142(12) 0.0185(12) 0.0202(12) -0.0065(9) -0.0053(9) 0.0011(10)
C115 0.0117(11) 0.0175(12) 0.0241(12) -0.0062(9) -0.0049(9) 0.0003(9)
C116 0.0164(13) 0.0203(14) 0.0301(13) -0.0064(10) -0.0005(10) -0.0025(11)
C117 0.0203(13) 0.0268(14) 0.0251(12) -0.0054(10) -0.0025(11) -0.0063(11)
C118 0.0241(16) 0.0326(17) 0.0471(18) -0.0013(14) 0.0116(14) -0.0047(14)
C119 0.0334(19) 0.047(2) 0.079(2) -0.0325(19) 0.0209(17) -0.0275(17)
C120 0.0196(15) 0.077(3) 0.058(2) -0.0450(19) 0.0036(14) -0.0171(16)
C121 0.0155(13) 0.058(2) 0.0341(15) -0.0245(14) -0.0067(12) -0.0017(14)
C122 0.0180(14) 0.081(3) 0.0384(17) -0.0354(17) -0.0070(13) -0.0090(16)
C123 0.0212(14) 0.054(2) 0.0497(18) -0.0382(16) 0.0073(13) -0.0171(14)
C124 0.033(2) 0.053(3) 0.098(3) -0.048(2) 0.017(2) -0.0233(19)
C125 0.0170(13) 0.0300(15) 0.0239(13) -0.0129(11) -0.0013(10) -0.0035(12)
C126 0.0265(14) 0.0191(13) 0.0223(12) -0.0033(10) -0.0068(11) -0.0115(11)
C127 0.047(2) 0.0306(16) 0.0270(14) -0.0029(12) -0.0178(13) -0.0186(15)
C128 0.0279(15) 0.0253(14) 0.0200(12) -0.0058(10) -0.0108(11) -0.0051(12)
C129 0.0278(15) 0.0197(13) 0.0149(11) 0.0001(9) -0.0090(10) -0.0066(12)
C130 0.0166(12) 0.0175(12) 0.0220(12) -0.0058(10) -0.0008(10) -0.0031(10)
C131 0.0197(13) 0.0226(13) 0.0196(12) -0.0017(10) -0.0032(10) -0.0058(11)
C132 0.0202(13) 0.0170(13) 0.0250(12) -0.0010(10) -0.0053(10) -0.0060(10)
C133 0.0206(13) 0.0135(12) 0.0228(12) -0.0030(9) -0.0052(10) -0.0053(10)
C21 0.0119(11) 0.0112(11) 0.0215(11) -0.0047(9) -0.0031(9) 0.0004(9)
C22 0.0192(12) 0.0163(12) 0.0202(12) -0.0036(9) -0.0033(10) -0.0056(10)
C23 0.0209(13) 0.0208(13) 0.0310(13) -0.0097(10) -0.0054(11) -0.0086(11)
C24 0.0181(13) 0.0147(12) 0.0309(13) -0.0052(10) 0.0016(10) -0.0069(11)
C25 0.0188(13) 0.0137(12) 0.0224(12) 0.0015(9) -0.0036(10) -0.0015(10)
C26 0.0157(12) 0.0154(12) 0.0218(12) -0.0020(9) -0.0033(10) -0.0030(10)
C27 0.0138(11) 0.0143(11) 0.0171(10) 0.0001(9) -0.0040(9) -0.0070(9)
C28 0.0223(13) 0.0178(12) 0.0167(11) -0.0003(9) -0.0050(10) -0.0067(10)
C29 0.0263(14) 0.0210(13) 0.0181(12) -0.0049(10) -0.0017(10) -0.0078(11)
C210 0.0164(13) 0.0174(13) 0.0334(14) -0.0058(10) -0.0043(10) 0.0000(11)
C211 0.0233(14) 0.0210(13) 0.0316(14) -0.0022(10) -0.0139(11) -0.0045(11)
C212 0.0214(13) 0.0192(12) 0.0213(12) -0.0032(10) -0.0082(10) -0.0063(10)
C213 0.0195(12) 0.0122(11) 0.0150(10) 0.0024(8) -0.0070(9) -0.0047(10)
C214 0.0191(12) 0.0149(12) 0.0191(11) 0.0017(9) -0.0075(10) -0.0052(10)
C215 0.0255(14) 0.0193(13) 0.0273(13) 0.0047(10) -0.0153(11) -0.0102(11)
C216 0.0383(16) 0.0192(13) 0.0249(12) -0.0009(10) -0.0171(12) -0.0108(12)
C217 0.0293(14) 0.0210(13) 0.0191(12) -0.0058(10) -0.0057(11) -0.0052(11)
C218 0.0206(13) 0.0185(12) 0.0192(11) -0.0011(9) -0.0049(10) -0.0079(10)
C219 0.0212(12) 0.0130(11) 0.0195(11) -0.0043(9) -0.0092(9) -0.0055(10)
C220 0.0196(13) 0.0193(13) 0.0252(12) -0.0031(10) -0.0088(10) -0.0067(10)
C221 0.0273(15) 0.0185(13) 0.0345(14) -0.0007(10) -0.0192(12) -0.0043(12)
C222 0.0400(16) 0.0163(12) 0.0239(12) 0.0002(10) -0.0196(12) -0.0095(12)
C223 0.0345(15) 0.0175(12) 0.0177(11) -0.0028(9) -0.0086(11) -0.0112(11)
C224 0.0216(13) 0.0165(12) 0.0203(11) -0.0048(9) -0.0073(10) -0.0052(10)
B2 0.0130(12) 0.0156(13) 0.0137(11) -0.0014(9) -0.0039(10) -0.0034(10)
C31 0.079(3) 0.090(4) 0.113(4) 0.047(3) -0.059(3) -0.035(3)
C32 0.231(10) 0.133(6) 0.124(5) 0.047(4) -0.123(7) -0.118(7)
C33 0.322(14) 0.092(5) 0.256(11) 0.078(6) -0.252(12) -0.105(7)
C41 0.048(3) 0.082(4) 0.129(5) 0.030(3) -0.018(3) 0.007(3)
C42 0.053(3) 0.078(4) 0.206(7) 0.012(4) -0.030(4) -0.005(3)
C43 0.289(10) 0.165(7) 0.111(5) 0.042(5) -0.125(6) -0.159(7)
C44 0.121(5) 0.098(4) 0.144(5) -0.045(4) 0.021(4) -0.067(4)
C45 0.210(9) 0.414(15) 0.075(4) 0.076(7) -0.068(5) -0.248(11)
C46 0.168(7) 0.195(8) 0.116(5) -0.092(6) 0.037(5) -0.106(7)

loop_
_atom_site_label
_atom_site_type_symbol
_atom_site_thermal_displace_type
_atom_site_fract_x
_atom_site_fract_y
_atom_site_fract_z
_atom_site_occupancy
_atom_site_U_iso_or_equiv
Ti1 Ti Uani 0.12440(3) 0.26778(3) 0.28215(2) 1.000 0.0135(1)
O11 O Uani 0.14403(13) 0.19383(11) 0.16651(10) 1.000 0.0167(5)
O12 O Uani 0.26008(13) 0.31863(11) 0.17261(10) 1.000 0.0171(5)
C11 C Uani 0.2714(2) 0.12391(17) 0.31378(15) 1.000 0.0184(7)
C12 C Uani 0.2887(2) 0.20307(17) 0.33961(15) 1.000 0.0188(7)
C13 C Uani 0.1916(2) 0.24443(17) 0.41067(14) 1.000 0.0185(7)
C14 C Uani 0.1155(2) 0.18854(16) 0.43203(14) 1.000 0.0174(7)
C15 C Uani 0.1630(2) 0.11514(16) 0.37173(14) 1.000 0.0180(7)
C16 C Uani 0.3581(2) 0.05214(19) 0.24843(18) 1.000 0.0230(8)
C17 C Uani 0.3959(2) 0.2322(2) 0.30916(18) 1.000 0.0251(8)
C18 C Uani 0.1798(3) 0.3231(2) 0.46383(18) 1.000 0.0257(9)
C19 C Uani 0.0185(3) 0.1901(2) 0.51713(17) 1.000 0.0257(8)
C110 C Uani 0.1197(3) 0.02983(18) 0.38429(17) 1.000 0.0230(8)
C111 C Uani -0.0553(2) 0.34886(18) 0.24535(16) 1.000 0.0210(7)
C112 C Uani 0.0114(2) 0.41157(18) 0.22213(16) 1.000 0.0225(7)
C113 C Uani 0.0216(2) 0.43035(18) 0.30191(16) 1.000 0.0208(7)
C114 C Uani -0.03864(19) 0.37743(17) 0.37339(16) 1.000 0.0186(7)
C115 C Uani -0.08727(19) 0.32594(17) 0.33905(15) 1.000 0.0186(7)
C116 C Uani -0.1679(2) 0.26784(19) 0.39239(17) 1.000 0.0244(8)
C117 C Uani -0.2536(2) 0.31608(19) 0.47845(17) 1.000 0.0251(8)
C118 C Uani -0.3225(3) 0.2485(2) 0.5356(2) 1.000 0.0424(10)
C119 C Uani -0.3901(3) 0.2305(3) 0.4837(3) 1.000 0.0555(11)
C120 C Uani -0.4724(3) 0.3274(3) 0.4598(2) 1.000 0.0494(13)
C121 C Uani -0.4045(2) 0.3948(2) 0.40148(18) 1.000 0.0357(9)
C122 C Uani -0.3211(3) 0.3478(3) 0.3152(2) 1.000 0.0435(12)
C123 C Uani -0.2373(2) 0.2518(2) 0.3394(2) 1.000 0.0401(10)
C124 C Uani -0.3066(3) 0.1840(3) 0.3965(3) 1.000 0.0627(16)
C125 C Uani -0.3359(2) 0.41216(19) 0.45340(17) 1.000 0.0245(8)
C126 C Uani 0.1106(2) 0.10570(18) 0.17829(16) 1.000 0.0213(8)
C127 C Uani 0.1115(3) 0.0899(2) 0.08728(18) 1.000 0.0311(10)
C128 C Uani 0.1723(2) 0.15814(19) 0.02242(16) 1.000 0.0237(8)
C129 C Uani 0.1357(2) 0.24177(18) 0.07791(15) 1.000 0.0205(8)
C130 C Uani 0.3617(2) 0.25780(18) 0.10974(16) 1.000 0.0201(7)
C131 C Uani 0.4131(2) 0.32883(18) 0.04136(16) 1.000 0.0216(7)
C132 C Uani 0.3946(2) 0.40627(18) 0.10055(16) 1.000 0.0212(7)
C133 C Uani 0.2745(2) 0.41562(17) 0.16375(16) 1.000 0.0191(7)
H16 H Uiso 0.34568 0.06367 0.19362 1.00(3) 0.017(2)
H16' H Uiso 0.35871 -0.01146 0.27513 1.00(4) 0.037(2)
H16" H Uiso 0.43531 0.05657 0.23793 1.00(4) 0.038(3)
H17 H Uiso 0.38589 0.30183 0.28278 1.00(4) 0.034(2)
H17' H Uiso 0.46036 0.18780 0.26284 1.00(4) 0.034(2)
H17" H Uiso 0.42529 0.22275 0.35915 1.00(4) 0.027(2)
H18 H Uiso 0.21981 0.29699 0.50647 1.00(5) 0.075(3)
H18' H Uiso 0.10418 0.35228 0.50098 1.00(5) 0.057(3)
H18" H Uiso 0.20510 0.37490 0.42707 1.00(6) 0.095(4)
H19 H Uiso 0.04562 0.16025 0.56157 1.00(5) 0.048(3)
H19' H Uiso -0.03619 0.15885 0.51754 1.00(5) 0.048(3)
H19" H Uiso -0.02616 0.25199 0.53830 1.00(4) 0.027(2)
H110 H Uiso 0.12350 -0.00450 0.44352 1.00(4) 0.028(2)
H110' H Uiso 0.16997 -0.01755 0.33940 1.00(3) 0.021(2)
H110" H Uiso 0.04030 0.04842 0.38529 1.00(5) 0.061(3)
H111 H Uiso -0.07621 0.32659 0.20384 1.00(4) 0.024(2)
H112 H Uiso 0.04274 0.43646 0.16370 1.00(4) 0.030(2)
H113 H Uiso 0.06007 0.47293 0.30751 1.00(3) 0.0110(19)
H114 H Uiso -0.04899 0.37996 0.43483 1.00(3) 0.019(2)
H116 H Uiso -0.12234 0.20964 0.40933 1.00(3) 0.023(2)
H117 H Uiso -0.21092 0.32546 0.51370 1.00(4) 0.029(2)
H118 H Uiso -0.37326 0.27939 0.58918 1.00(4) 0.040(3)
H118' H Uiso -0.27045 0.18962 0.54998 1.00(4) 0.038(3)
H119 H Uiso -0.42929 0.18835 0.51309 1.00(5) 0.059(3)
H120 H Uiso -0.51700 0.31989 0.42728 1.00(5) 0.056(3)
H120' H Uiso -0.52564 0.35632 0.51821 1.00(4) 0.043(3)
H121 H Uiso -0.46284 0.45928 0.38690 1.00(4) 0.036(3)
H122 H Uiso -0.28039 0.39416 0.27596 1.00(4) 0.032(2)
H122' H Uiso -0.36269 0.33379 0.28023 1.00(4) 0.039(2)
H123 H Uiso -0.18665 0.22117 0.28597 1.00(4) 0.043(3)
H124 H Uiso -0.35472 0.16697 0.36989 1.00(6) 0.077(3)
H124' H Uiso -0.25799 0.12667 0.41846 1.00(4) 0.028(3)
H125 H Uiso -0.29435 0.45906 0.41833 1.00(3) 0.024(2)
H125' H Uiso -0.38676 0.44289 0.50597 1.00(3) 0.023(2)
H126 H Uiso 0.04068 0.11291 0.22370 1.00(3) 0.023(2)
H126' H Uiso 0.16922 0.04698 0.20090 1.00(4) 0.031(2)
H127 H Uiso 0.03898 0.11104 0.08560 1.00(4) 0.020(2)
H127' H Uiso 0.14671 0.02849 0.07574 1.00(4) 0.044(3)
H128 H Uiso 0.25540 0.12630 0.00719 1.00(4) 0.045(3)
H128' H Uiso 0.15094 0.17997 -0.02950 1.00(4) 0.033(2)
H129 H Uiso 0.17892 0.28613 0.06105 1.00(4) 0.023(2)
H129' H Uiso 0.05827 0.28197 0.08181 1.00(3) 0.008(2)
H130 H Uiso 0.33444 0.21731 0.08800 1.00(4) 0.032(2)
H130' H Uiso 0.41512 0.21750 0.14417 1.00(3) 0.014(2)
H131 H Uiso 0.37278 0.35474 -0.00446 1.00(4) 0.025(2)
H131' H Uiso 0.49297 0.29826 0.00954 1.00(4) 0.030(2)
H132 H Uiso 0.39322 0.47133 0.06440 1.00(4) 0.032(2)
H132' H Uiso 0.45077 0.38370 0.13766 1.00(3) 0.017(2)
H133 H Uiso 0.26171 0.43227 0.22402 1.00(3) 0.015(2)
H133' H Uiso 0.21626 0.46585 0.13978 1.00(3) 0.017(2)
C21 C Uani 0.27621(19) 0.80675(16) 0.07109(15) 1.000 0.0161(6)
C22 C Uani 0.3333(2) 0.83691(17) 0.11515(15) 1.000 0.0190(7)
C23 C Uani 0.4031(2) 0.89542(18) 0.07123(17) 1.000 0.0232(8)
C24 C Uani 0.4164(2) 0.92866(17) -0.01812(17) 1.000 0.0228(7)
C25 C Uani 0.3594(2) 0.90224(16) -0.06341(16) 1.000 0.0205(7)
C26 C Uani 0.2912(2) 0.84221(17) -0.01949(15) 1.000 0.0188(7)
C27 C Uani 0.06450(19) 0.83303(16) 0.16097(14) 1.000 0.0147(6)
C28 C Uani 0.0294(2) 0.87392(17) 0.24286(15) 1.000 0.0192(7)
C29 C Uani -0.0668(2) 0.95427(18) 0.26681(16) 1.000 0.0226(8)
C210 C Uani -0.1323(2) 0.99791(18) 0.20987(17) 1.000 0.0243(8)
C211 C Uani -0.0991(2) 0.96092(18) 0.12776(17) 1.000 0.0244(8)
C212 C Uani -0.0029(2) 0.88076(17) 0.10464(16) 1.000 0.0199(7)
C213 C Uani 0.1753(2) 0.67728(16) 0.06032(14) 1.000 0.0157(6)
C214 C Uani 0.0757(2) 0.65290(16) 0.07640(15) 1.000 0.0177(7)
C215 C Uani 0.0684(2) 0.59006(17) 0.02521(16) 1.000 0.0221(8)
C216 C Uani 0.1624(2) 0.54857(18) -0.04431(16) 1.000 0.0250(8)
C217 C Uani 0.2632(2) 0.56907(18) -0.06170(16) 1.000 0.0237(8)
C218 C Uani 0.2694(2) 0.63205(17) -0.01006(15) 1.000 0.0193(7)
C219 C Uani 0.2246(2) 0.67023(16) 0.20724(14) 1.000 0.0166(7)
C220 C Uani 0.3405(2) 0.62230(17) 0.20025(16) 1.000 0.0204(7)
C221 C Uani 0.3748(3) 0.55510(18) 0.26736(17) 1.000 0.0250(8)
C222 C Uani 0.2944(2) 0.53274(18) 0.34425(16) 1.000 0.0240(8)
C223 C Uani 0.1793(2) 0.57719(17) 0.35254(16) 1.000 0.0220(7)
C224 C Uani 0.1458(2) 0.64403(17) 0.28520(15) 1.000 0.0189(7)
B2 B Uani 0.1851(2) 0.74573(18) 0.12538(16) 1.000 0.0144(7)
H22 H Uiso 0.32616 0.81061 0.18094 1.00(3) 0.0136(19)
H23 H Uiso 0.43910 0.91296 0.10089 1.00(4) 0.032(2)
H24 H Uiso 0.46385 0.96591 -0.04811 1.00(4) 0.032(2)
H25 H Uiso 0.36362 0.92554 -0.12655 1.00(3) 0.0096(19)
H26 H Uiso 0.25442 0.82135 -0.05298 1.00(4) 0.017(2)
H28 H Uiso 0.07354 0.84860 0.28500 1.00(4) 0.024(2)
H29 H Uiso -0.08994 0.97510 0.32142 1.00(3) 0.021(2)
H210 H Uiso -0.19971 1.05158 0.22922 1.00(3) 0.025(2)
H211 H Uiso -0.13931 0.98359 0.08950 1.00(4) 0.030(2)
H212 H Uiso 0.01661 0.85822 0.04681 1.00(3) 0.0129(19)
H214 H Uiso 0.01151 0.68294 0.12418 1.00(4) 0.031(2)
H215 H Uiso 0.00062 0.57443 0.03799 1.00(4) 0.023(2)
H216 H Uiso 0.15454 0.51141 -0.08150 1.00(4) 0.022(2)
H217 H Uiso 0.32690 0.53633 -0.10871 1.00(4) 0.029(2)
H218 H Uiso 0.33940 0.64721 -0.02418 1.00(3) 0.015(2)
H220 H Uiso 0.39902 0.63273 0.14907 1.00(3) 0.020(2)
H221 H Uiso 0.44904 0.52498 0.25844 1.00(4) 0.025(2)
H222 H Uiso 0.32093 0.48533 0.39138 1.00(4) 0.033(2)
H223 H Uiso 0.12390 0.55883 0.40339 1.00(4) 0.039(2)
H224 H Uiso 0.06668 0.67200 0.28975 1.00(4) 0.026(2)
C31 C Uani 0.4041(4) 0.0551(4) 0.5158(4) 1.000 0.092(2)
C32 C Uani 0.4657(8) 0.0060(6) 0.5784(5) 1.000 0.135(4)
C33 C Uani 0.4400(10) 0.0047(6) 0.4420(8) 1.000 0.180(6)
H31 H Uiso 0.32138 0.06435 0.54578 1.000 0.1094
H31' H Uiso 0.41445 0.12022 0.49639 1.000 0.1094
H32 H Uiso 0.42887 0.04227 0.63283 1.000 0.1617
H32' H Uiso 0.45473 -0.05898 0.59603 1.000 0.1617
H33 H Uiso 0.42303 -0.05802 0.45759 1.000 0.2155
H33' H Uiso 0.40587 0.04323 0.39487 1.000 0.2155
C41 C Uani 0.3823(4) 0.2021(4) 0.7716(4) 1.000 0.102(2)
C42 C Uani 0.2395(5) 0.3737(4) 0.7461(5) 1.000 0.123(3)
C43 C Uani 0.3654(8) 0.2864(6) 0.8130(4) 1.000 0.153(4)
C44 C Uani 0.3426(6) 0.3669(4) 0.7537(5) 1.000 0.124(3)
C45 C Uani 0.2423(8) 0.3009(10) 0.6957(4) 1.000 0.198(6)
C46 C Uani 0.2747(7) 0.2092(7) 0.7468(5) 1.000 0.156(4)
H41 H Uiso 0.39924 0.14350 0.81318 1.000 0.1229
H41' H Uiso 0.44905 0.19504 0.71662 1.000 0.1229
H42 H Uiso 0.20908 0.43876 0.71699 1.000 0.1473
H42' H Uiso 0.18533 0.36920 0.80707 1.000 0.1473
H43 H Uiso 0.30050 0.29290 0.86925 1.000 0.1846
H43' H Uiso 0.43503 0.28034 0.82772 1.000 0.1846
H44 H Uiso 0.33795 0.42599 0.77738 1.000 0.1484
H44' H Uiso 0.40298 0.35804 0.69486 1.000 0.1484
H45 H Uiso 0.16609 0.31341 0.68895 1.000 0.2372
H45' H Uiso 0.29898 0.30097 0.63521 1.000 0.2372
H46 H Uiso 0.29215 0.15483 0.71092 1.000 0.1881
H46' H Uiso 0.21080 0.20487 0.80205 1.000 0.1881

loop_
_atom_type_symbol
_atom_type_description
_atom_type_scat_dispersion_real
_atom_type_scat_dispersion_imag
_atom_type_scat_source
Ti Ti 0.2776 0.4457 'International Tables Vol C Tables 4.2.6.8 and 6.1.1.4'
O O 0.0106 0.0060 'International Tables Vol C Tables 4.2.6.8 and 6.1.1.4'
B B 0.0013 0.0007 'International Tables Vol C Tables 4.2.6.8 and 6.1.1.4'
H H 0.0000 0.0000 'International Tables Vol C Tables 4.2.6.8 and 6.1.1.4'
C C 0.0033 0.0016 'International Tables Vol C Tables 4.2.6.8 and 6.1.1.4'

loop_
_geom_angle_atom_site_label_1
_geom_angle_atom_site_label_2
_geom_angle_atom_site_label_3
_geom_angle
_geom_angle_site_symmetry_1
_geom_angle_site_symmetry_3
_geom_angle_publ_flag
O11 Ti1 O12 77.78(6) . . yes
O11 Ti1 C11 85.72(7) . . yes
O11 Ti1 C12 113.61(7) . . yes
O11 Ti1 C13 142.25(7) . . yes
O11 Ti1 C14 124.25(7) . . yes
O11 Ti1 C15 91.60(7) . . yes
O11 Ti1 C111 75.64(7) . . yes
O11 Ti1 C112 88.37(7) . . yes
O11 Ti1 C113 123.48(8) . . yes
O11 Ti1 C114 130.57(8) . . yes
O11 Ti1 C115 98.52(7) . . yes
O12 Ti1 C11 89.29(7) . . yes
O12 Ti1 C12 77.47(7) . . yes
O12 Ti1 C13 101.77(8) . . yes
O12 Ti1 C14 132.98(8) . . yes
O12 Ti1 C15 123.72(8) . . yes
O12 Ti1 C111 106.37(7) . . yes
O12 Ti1 C112 79.01(8) . . yes
O12 Ti1 C113 87.37(8) . . yes
O12 Ti1 C114 121.95(7) . . yes
O12 Ti1 C115 135.64(7) . . yes
C11 Ti1 C12 33.97(8) . . yes
C11 Ti1 C13 56.60(8) . . yes
C11 Ti1 C14 56.53(8) . . yes
C11 Ti1 C15 34.49(9) . . yes
C11 Ti1 C111 152.14(9) . . yes
C11 Ti1 C112 167.78(9) . . yes
C11 Ti1 C113 148.96(9) . . yes
C11 Ti1 C114 133.69(8) . . yes
C11 Ti1 C115 134.90(8) . . yes
C12 Ti1 C13 33.67(8) . . yes
C12 Ti1 C14 55.98(9) . . yes
C12 Ti1 C15 56.57(9) . . yes
C12 Ti1 C111 170.70(8) . . yes
C12 Ti1 C112 143.12(9) . . yes
C12 Ti1 C113 115.64(9) . . yes
C12 Ti1 C114 114.84(8) . . yes
C12 Ti1 C115 139.45(8) . . yes
C13 Ti1 C14 34.00(9) . . yes
C13 Ti1 C15 56.75(8) . . yes
C13 Ti1 C111 137.49(8) . . yes
C13 Ti1 C112 129.01(8) . . yes
C13 Ti1 C113 93.98(9) . . yes
C13 Ti1 C114 82.25(9) . . yes
C13 Ti1 C115 106.49(8) . . yes
C14 Ti1 C15 33.95(7) . . yes
C14 Ti1 C111 118.71(9) . . yes
C14 Ti1 C112 135.00(8) . . yes
C14 Ti1 C113 105.68(8) . . yes
C14 Ti1 C114 77.66(8) . . yes
C14 Ti1 C115 85.92(8) . . yes
C15 Ti1 C111 124.33(9) . . yes
C15 Ti1 C112 156.70(10) . . yes
C15 Ti1 C113 138.93(8) . . yes
C15 Ti1 C114 106.88(8) . . yes
C15 Ti1 C115 100.42(8) . . yes
C111 Ti1 C112 33.69(9) . . yes
C111 Ti1 C113 56.84(9) . . yes
C111 Ti1 C114 55.89(9) . . yes
C111 Ti1 C115 33.26(8) . . yes
C112 Ti1 C113 35.12(9) . . yes
C112 Ti1 C114 57.36(8) . . yes
C112 Ti1 C115 56.64(8) . . yes
C113 Ti1 C114 34.96(9) . . yes
C113 Ti1 C115 57.55(9) . . yes
C114 Ti1 C115 34.13(9) . . yes
Ti1 O11 C126 122.15(13) . . yes
Ti1 O11 C129 125.71(13) . . yes
C126 O11 C129 106.05(18) . . yes
Ti1 O12 C130 126.49(13) . . yes
Ti1 O12 C133 124.57(13) . . yes
C130 O12 C133 107.87(18) . . yes
Ti1 C11 C12 74.05(15) . . yes
Ti1 C11 C15 72.41(14) . . yes
Ti1 C11 C16 126.60(17) . . yes
C12 C11 C15 107.6(2) . . no
C12 C11 C16 126.4(2) . . no
C15 C11 C16 125.3(2) . . no
Ti1 C12 C11 71.98(15) . . yes
Ti1 C12 C13 72.35(15) . . yes
Ti1 C12 C17 128.23(17) . . yes
C11 C12 C13 108.4(2) . . no
C11 C12 C17 128.0(2) . . no
C13 C12 C17 123.0(2) . . no
Ti1 C13 C12 73.98(14) . . yes
Ti1 C13 C14 73.23(14) . . yes
Ti1 C13 C18 126.04(18) . . yes
C12 C13 C14 107.9(2) . . no
C12 C13 C18 125.6(3) . . no
C14 C13 C18 125.8(2) . . no
Ti1 C14 C13 72.77(13) . . yes
Ti1 C14 C15 72.21(12) . . yes
Ti1 C14 C19 132.8(2) . . yes
C13 C14 C15 108.4(2) . . no
C13 C14 C19 125.2(2) . . no
C15 C14 C19 124.6(2) . . no
Ti1 C15 C11 73.10(13) . . yes
Ti1 C15 C14 73.84(13) . . yes
Ti1 C15 C110 130.7(2) . . yes
C11 C15 C14 107.7(2) . . no
C11 C15 C110 126.8(2) . . no
C14 C15 C110 123.8(2) . . no
Ti1 C111 C112 69.60(16) . . yes
Ti1 C111 C115 74.03(16) . . yes
C112 C111 C115 109.7(2) . . no
Ti1 C112 C111 76.71(15) . . yes
Ti1 C112 C113 70.68(15) . . yes
C111 C112 C113 108.0(2) . . no
Ti1 C113 C112 74.21(15) . . yes
Ti1 C113 C114 74.40(14) . . yes
C112 C113 C114 107.2(2) . . no
Ti1 C114 C113 70.64(14) . . yes
Ti1 C114 C115 76.97(14) . . yes
C113 C114 C115 109.3(2) . . no
Ti1 C115 C111 72.72(16) . . yes
Ti1 C115 C114 68.90(15) . . yes
Ti1 C115 C116 128.09(17) . . yes
C111 C115 C114 105.9(2) . . no
C111 C115 C116 126.5(2) . . no
C114 C115 C116 127.3(2) . . no
C115 C116 C117 111.7(2) . . no
C115 C116 C123 114.0(2) . . no
C117 C116 C123 107.9(2) . . no
H16' C16 H16" 106.72 . . no
C11 C16 H16' 108.34 . . no
C11 C16 H16" 109.26 . . no
C11 C16 H16 112.80 . . no
H16 C16 H16" 107.13 . . no
H16 C16 H16' 112.38 . . no
C118 C117 C125 109.0(2) . . no
C116 C117 C125 109.8(2) . . no
C116 C117 C118 109.6(2) . . no
C12 C17 H17 114.47 . . no
H17 C17 H17' 108.05 . . no
H17 C17 H17" 108.23 . . no
H17' C17 H17" 104.54 . . no
C12 C17 H17' 111.38 . . no
C12 C17 H17" 109.66 . . no
C13 C18 H18 110.41 . . no
H18 C18 H18' 101.71 . . no
C13 C18 H18' 115.14 . . no
C13 C18 H18" 112.78 . . no
C117 C118 C119 110.0(3) . . no
H18' C18 H18" 106.16 . . no
H18 C18 H18" 110.00 . . no
C118 C119 C124 109.3(3) . . no
C118 C119 C120 109.3(3) . . no
H19 C19 H19" 101.90 . . no
C120 C119 C124 109.2(3) . . no
H19 C19 H19' 106.02 . . no
C14 C19 H19 109.65 . . no
C14 C19 H19' 116.04 . . no
C14 C19 H19" 116.25 . . no
H19' C19 H19" 105.63 . . no
C119 C120 C121 109.6(3) . . no
C120 C121 C122 110.1(3) . . no
C120 C121 C125 108.9(2) . . no
C122 C121 C125 108.8(3) . . no
C121 C122 C123 109.5(2) . . no
C116 C123 C122 111.5(3) . . no
C116 C123 C124 109.4(3) . . no
C122 C123 C124 108.2(3) . . no
C119 C124 C123 109.8(3) . . no
C117 C125 C121 110.6(2) . . no
O11 C126 C127 106.7(2) . . yes
C126 C127 C128 104.4(3) . . no
C127 C128 C129 101.7(2) . . no
O11 C129 C128 103.38(19) . . yes
O12 C130 C131 104.93(19) . . yes
C130 C131 C132 101.17(19) . . no
C131 C132 C133 102.3(2) . . no
O12 C133 C132 105.51(19) . . yes
C15 C110 H110' 111.55 . . no
C15 C110 H110" 113.49 . . no
C15 C110 H110 107.14 . . no
H110' C110 H110" 111.01 . . no
H110' C110 H110 106.23 . . no
H110" C110 H110 106.97 . . no
Ti1 C111 H111 123.51 . . no
C112 C111 H111 124.41 . . no
C115 C111 H111 125.92 . . no
Ti1 C112 H112 118.86 . . no
C111 C112 H112 125.15 . . no
C113 C112 H112 126.87 . . no
Ti1 C113 H113 118.65 . . no
C112 C113 H113 127.12 . . no
C114 C113 H113 125.68 . . no
Ti1 C114 H114 122.01 . . no
C113 C114 H114 124.53 . . no
C115 C114 H114 126.03 . . no
C115 C116 H116 105.26 . . no
C117 C116 H116 107.90 . . no
C123 C116 H116 109.99 . . no
C116 C117 H117 109.02 . . no
C118 C117 H117 107.61 . . no
C125 C117 H117 111.74 . . no
C117 C118 H118' 107.82 . . no
C117 C118 H118 107.73 . . no
C119 C118 H118' 110.40 . . no
C119 C118 H118 110.51 . . no
H118' C118 H118 110.32 . . no
C118 C119 H119 113.76 . . no
C120 C119 H119 109.77 . . no
C124 C119 H119 105.34 . . no
C119 C120 H120' 107.35 . . no
C119 C120 H120 112.51 . . no
C121 C120 H120' 111.00 . . no
C121 C120 H120 107.51 . . no
H120' C120 H120 108.87 . . no
C120 C121 H121 107.33 . . no
C122 C121 H121 110.89 . . no
C125 C121 H121 110.75 . . no
C26 C21 B2 122.1(2) . . yes
C22 C21 C26 115.6(2) . . no
C22 C21 B2 121.8(2) . . yes
C121 C122 H122 109.36 . . no
H122' C122 H122 106.67 . . no
C123 C122 H122' 108.40 . . no
C123 C122 H122 111.80 . . no
C121 C122 H122' 111.15 . . no
C21 C22 C23 122.2(2) . . no
C22 C23 C24 120.7(3) . . no
C122 C123 H123 109.81 . . no
C124 C123 H123 107.79 . . no
C116 C123 H123 110.01 . . no
C123 C124 H124' 110.21 . . no
C123 C124 H124 117.78 . . no
C119 C124 H124' 102.42 . . no
C119 C124 H124 105.14 . . no
C23 C24 C25 118.9(2) . . no
H124' C124 H124 110.31 . . no
C24 C25 C26 120.2(2) . . no
C117 C125 H125 111.27 . . no
C117 C125 H125' 109.94 . . no
H125' C125 H125 104.78 . . no
C121 C125 H125' 109.49 . . no
C121 C125 H125 110.64 . . no
O11 C126 H126 109.09 . . no
O11 C126 H126' 109.55 . . no
C127 C126 H126' 110.20 . . no
C127 C126 H126 115.50 . . no
H126' C126 H126 105.73 . . no
C21 C26 C25 122.5(2) . . no
C126 C127 H127' 110.74 . . no
C128 C127 H127' 112.61 . . no
C128 C127 H127 106.86 . . no
C126 C127 H127 108.50 . . no
C28 C27 C212 115.1(2) . . no
C28 C27 B2 123.7(2) . . yes
C212 C27 B2 120.69(19) . . yes
H127' C127 H127 113.22 . . no
C27 C28 C29 122.3(2) . . no
C129 C128 H128' 109.75 . . no
H128' C128 H128 110.29 . . no
C127 C128 H128 108.99 . . no
C129 C128 H128 110.95 . . no
C127 C128 H128' 114.88 . . no
O11 C129 H129' 111.09 . . no
C28 C29 C210 120.7(2) . . no
O11 C129 H129 106.89 . . no
C128 C129 H129' 111.27 . . no
C128 C129 H129 119.39 . . no
H129' C129 H129 104.77 . . no
C131 C130 H130 116.54 . . no
H130' C130 H130 110.57 . . no
C131 C130 H130' 110.75 . . no
O12 C130 H130' 107.65 . . no
O12 C130 H130 105.75 . . no
C130 C131 H131 111.10 . . no
C132 C131 H131' 113.82 . . no
C130 C131 H131' 111.55 . . no
H131' C131 H131 106.75 . . no
C132 C131 H131 112.51 . . no
C131 C132 H132 111.03 . . no
C131 C132 H132' 112.08 . . no
C133 C132 H132 107.63 . . no
H132' C132 H132 114.20 . . no
C133 C132 H132' 108.76 . . no
C132 C133 H133 114.13 . . no
H133' C133 H133 106.93 . . no
O12 C133 H133' 110.82 . . no
O12 C133 H133 108.00 . . no
C132 C133 H133' 111.44 . . no
C21 C22 H22 117.62 . . no
C23 C22 H22 120.11 . . no
C22 C23 H23 120.19 . . no
C24 C23 H23 119.11 . . no
C23 C24 H24 121.31 . . no
C25 C24 H24 119.79 . . no
C24 C25 H25 122.42 . . no
C26 C25 H25 117.40 . . no
C21 C26 H26 118.03 . . no
C25 C26 H26 119.46 . . no
C29 C28 H28 116.31 . . no
C27 C28 H28 121.33 . . no
C28 C29 H29 119.73 . . no
C210 C29 H29 119.42 . . no
C29 C210 C211 118.7(2) . . no
C210 C211 C212 120.1(2) . . no
C27 C212 C211 123.2(2) . . no
C214 C213 C218 115.2(2) . . no
C218 C213 B2 122.3(2) . . yes
C214 C213 B2 122.2(2) . . yes
C213 C214 C215 122.9(2) . . no
C214 C215 C216 119.9(3) . . no
C215 C216 C217 119.3(2) . . no
C216 C217 C218 120.3(2) . . no
C213 C218 C217 122.4(3) . . no
C220 C219 B2 121.9(2) . . yes
C220 C219 C224 115.4(2) . . no
C224 C219 B2 122.5(2) . . yes
C219 C220 C221 122.4(3) . . no
C220 C221 C222 120.4(3) . . no
C221 C222 C223 118.7(2) . . no
C222 C223 C224 120.5(2) . . no
C219 C224 C223 122.5(3) . . no
C32 C31 C33 112.2(7) . . no
C31 C32 C33 119.2(9) . 2_656 no
C31 C33 C32 99.5(11) . 2_656 no
C29 C210 H210 118.71 . . no
C211 C210 H210 122.57 . . no
C212 C211 H211 116.70 . . no
C210 C211 H211 123.11 . . no
C211 C212 H212 116.72 . . no
C27 C212 H212 120.11 . . no
C213 C214 H214 115.89 . . no
C215 C214 H214 121.20 . . no
C216 C215 H215 119.07 . . no
C214 C215 H215 121.02 . . no
C217 C216 H216 121.41 . . no
C215 C216 H216 119.09 . . no
C218 C217 H217 123.47 . . no
C216 C217 H217 116.25 . . no
C213 C218 H218 118.29 . . no
C217 C218 H218 119.27 . . no
C219 C220 H220 121.32 . . no
C221 C220 H220 116.26 . . no
C220 C221 H221 118.67 . . no
C222 C221 H221 120.82 . . no
C223 C222 H222 122.38 . . no
C221 C222 H222 118.94 . . no
C222 C223 H223 118.91 . . no
C224 C223 H223 120.50 . . no
C219 C224 H224 117.17 . . no
C223 C224 H224 120.27 . . no
C33 C31 H31 109.16 . . no
C32 C31 H31 109.21 . . no
C32 C31 H31' 109.21 . . no
H31 C31 H31' 107.88 . . no
C33 C31 H31' 109.12 . . no
C31 C32 H32 107.47 . . no
C31 C32 H32' 107.50 . . no
C33 C32 H32 107.51 2_656 . no
C33 C32 H32' 107.56 2_656 . no
H32 C32 H32' 107.04 . . no
C32 C33 H33' 111.88 2_656 . no
C32 C33 H33 111.88 2_656 . no
H33 C33 H33' 109.59 . . no
C31 C33 H33 111.82 . . no
C31 C33 H33' 111.89 . . no
C43 C41 C46 111.6(7) . . no
C44 C42 C45 115.2(7) . . no
C41 C43 C44 108.2(6) . . no
C42 C44 C43 104.7(7) . . no
C42 C45 C46 105.7(7) . . no
C41 C46 C45 108.7(8) . . no
C43 C41 H41' 109.34 . . no
C46 C41 H41 109.28 . . no
C43 C41 H41 109.31 . . no
H41 C41 H41' 107.97 . . no
C46 C41 H41' 109.30 . . no
C44 C42 H42 108.43 . . no
C45 C42 H42' 108.47 . . no
H42 C42 H42' 107.50 . . no
C44 C42 H42' 108.55 . . no
C45 C42 H42 108.45 . . no
C41 C43 H43 110.06 . . no
C44 C43 H43' 110.05 . . no
C41 C43 H43' 110.02 . . no
C44 C43 H43 110.06 . . no
H43 C43 H43' 108.42 . . no
C42 C44 H44' 110.88 . . no
C43 C44 H44 110.72 . . no
C42 C44 H44 110.85 . . no
H44 C44 H44' 108.89 . . no
C43 C44 H44' 110.75 . . no
C42 C45 H45 110.64 . . no
H45 C45 H45' 108.67 . . no
C46 C45 H45' 110.59 . . no
C42 C45 H45' 110.63 . . no
C46 C45 H45 110.64 . . no
C41 C46 H46' 110.01 . . no
H46 C46 H46' 108.28 . . no
C45 C46 H46 109.96 . . no
C45 C46 H46' 109.93 . . no
C41 C46 H46 109.98 . . no
C21 B2 C27 102.42(18) . . yes
C21 B2 C213 112.35(18) . . yes
C21 B2 C219 111.9(2) . . yes
C27 B2 C213 111.9(2) . . yes
C27 B2 C219 113.28(18) . . yes
C213 B2 C219 105.29(18) . . yes

loop_
_geom_bond_atom_site_label_1
_geom_bond_atom_site_label_2
_geom_bond_distance
_geom_bond_site_symmetry_2
_geom_bond_publ_flag
Ti1 O11 2.2180(16) . yes
Ti1 O12 2.2409(17) . yes
Ti1 C11 2.419(3) . yes
Ti1 C12 2.446(3) . yes
Ti1 C13 2.425(2) . yes
Ti1 C14 2.431(2) . yes
Ti1 C15 2.410(2) . yes
Ti1 C111 2.457(3) . yes
Ti1 C112 2.366(3) . yes
Ti1 C113 2.320(3) . yes
Ti1 C114 2.369(2) . yes
Ti1 C115 2.473(3) . yes
O11 C126 1.469(3) . yes
O11 C129 1.475(3) . yes
O12 C130 1.470(3) . yes
O12 C133 1.480(3) . yes
C11 C12 1.422(4) . no
C11 C15 1.432(4) . no
C11 C16 1.501(4) . no
C12 C13 1.411(3) . no
C12 C17 1.502(4) . no
C13 C14 1.420(4) . no
C13 C18 1.502(4) . no
C14 C15 1.414(3) . no
C14 C19 1.498(4) . no
C15 C110 1.505(4) . no
C111 C112 1.400(4) . no
C111 C115 1.411(3) . no
C112 C113 1.414(4) . no
C113 C114 1.409(4) . no
C114 C115 1.424(4) . no
C115 C116 1.514(4) . no
C116 C117 1.547(4) . no
C116 C123 1.538(4) . no
C16 H16" 0.9891 . no
C16 H16 0.9185 . no
C16 H16' 0.9491 . no
C117 C118 1.529(4) . no
C17 H17 1.0111 . no
C17 H17' 1.0254 . no
C17 H17" 0.9691 . no
C117 C125 1.528(4) . no
C18 H18 0.9447 . no
C18 H18' 0.9521 . no
C118 C119 1.519(6) . no
C18 H18" 0.9501 . no
C19 H19' 0.9758 . no
C19 H19" 0.9462 . no
C19 H19 0.8765 . no
C119 C120 1.530(6) . no
C119 C124 1.544(6) . no
C120 C121 1.524(5) . no
C121 C122 1.535(4) . no
C121 C125 1.525(4) . no
C122 C123 1.533(5) . no
C123 C124 1.534(5) . no
C126 C127 1.512(4) . no
C127 C128 1.515(4) . no
C128 C129 1.499(4) . no
C130 C131 1.508(4) . no
C131 C132 1.523(4) . no
C132 C133 1.517(4) . no
C110 H110' 0.9882 . no
C110 H110" 0.9732 . no
C110 H110 0.9905 . no
C111 H111 0.9473 . no
C112 H112 0.9364 . no
C113 H113 0.9648 . no
C114 H114 0.9485 . no
C116 H116 0.9098 . no
C117 H117 0.9766 . no
C118 H118' 0.9417 . no
C118 H118 0.9603 . no
C119 H119 0.9001 . no
C120 H120' 1.0141 . no
C120 H120 0.9507 . no
C121 H121 1.0341 . no
C21 B2 1.645(4) . yes
C21 C22 1.406(4) . no
C21 C26 1.407(3) . no
C122 H122' 0.9942 . no
C22 C23 1.392(4) . no
C122 H122 0.9987 . no
C123 H123 0.9566 . no
C23 C24 1.385(4) . no
C124 H124' 0.9513 . no
C24 C25 1.387(4) . no
C124 H124 0.9906 . no
C25 C26 1.395(4) . no
C125 H125' 0.9477 . no
C125 H125 0.9931 . no
C126 H126' 1.0365 . no
C126 H126 0.9338 . no
C27 C28 1.406(3) . no
C127 H127' 0.8820 . no
C127 H127 0.8983 . no
C27 B2 1.644(4) . yes
C27 C212 1.399(4) . no
C128 H128' 0.9297 . no
C128 H128 0.9821 . no
C28 C29 1.388(4) . no
C129 H129 0.9509 . no
C29 C210 1.381(4) . no
C129 H129' 0.9653 . no
C130 H130' 0.9974 . no
C130 H130 0.9598 . no
C131 H131 0.9901 . no
C131 H131' 0.9703 . no
C132 H132 1.0154 . no
C132 H132' 1.0296 . no
C133 H133 0.9822 . no
C133 H133' 0.9868 . no
C22 H22 1.0295 . no
C23 H23 0.8963 . no
C24 H24 0.9191 . no
C25 H25 0.9881 . no
C26 H26 0.9805 . no
C28 H28 0.9744 . no
C29 H29 0.8947 . no
C210 C211 1.385(4) . no
C211 C212 1.385(4) . no
C213 C218 1.404(3) . no
C213 C214 1.398(4) . no
C213 B2 1.645(3) . yes
C214 C215 1.395(3) . no
C215 C216 1.379(4) . no
C216 C217 1.379(4) . no
C217 C218 1.395(4) . no
C219 C220 1.405(4) . no
C219 C224 1.398(3) . no
C219 B2 1.648(3) . yes
C220 C221 1.393(4) . no
C221 C222 1.380(4) . no
C222 C223 1.386(4) . no
C223 C224 1.390(3) . no
C31 C33 1.367(12) . no
C31 C32 1.431(11) . no
C32 C33 1.122(18) 2_656 no
C210 H210 0.9563 . no
C211 H211 0.8858 . no
C212 H212 0.9608 . no
C214 H214 0.9518 . no
C215 H215 0.9386 . no
C216 H216 0.9341 . no
C217 H217 0.9551 . no
C218 H218 0.9594 . no
C220 H220 0.9345 . no
C221 H221 0.8874 . no
C222 H222 0.9912 . no
C223 H223 0.9475 . no
C224 H224 0.9530 . no
C31 H31 0.9899 . no
C31 H31' 0.9902 . no
C32 H32 0.9901 . no
C32 H32' 0.9895 . no
C33 H33 0.9903 . no
C33 H33' 0.9895 . no
C41 C43 1.433(10) . no
C41 C46 1.558(12) . no
C42 C44 1.365(11) . no
C42 C45 1.445(13) . no
C43 C44 1.380(10) . no
C45 C46 1.442(15) . no
C41 H41 0.9900 . no
C41 H41' 0.9898 . no
C42 H42 0.9905 . no
C42 H42' 0.9895 . no
C43 H43 0.9898 . no
C43 H43' 0.9900 . no
C44 H44 0.9899 . no
C44 H44' 0.9898 . no
C45 H45 0.9903 . no
C45 H45' 0.9907 . no
C46 H46 0.9905 . no
C46 H46' 0.9903 . no

loop_
_geom_contact_atom_site_label_1
_geom_contact_atom_site_label_2
_geom_contact_distance
_geom_contact_site_symmetry_2
_geom_contact_publ_flag
Ti1 H114 2.9818 . no
Ti1 H116 3.4589 . no
O11 O12 2.799(2) . no
O11 C11 3.158(3) . no
O11 C15 3.321(3) . no
O11 C16 3.366(3) . no
O11 C111 2.873(3) . no
O11 C112 3.196(3) . no
O11 C130 3.095(3) . no
O12 C112 2.932(3) . no
O12 C113 3.151(3) . no
O12 C129 3.149(3) . no
O12 O11 2.799(2) . no
O12 C11 3.277(3) . no
O12 C12 2.937(3) . no
O12 C17 3.096(3) . no
O11 H16 2.7862 . no
O11 H111 2.7915 . no
O11 H130 2.4810 . no
O12 H17 2.7291 . no
O12 H112 2.8030 . no
O12 H129 2.5596 . no
C11 O11 3.158(3) . no
C11 O12 3.277(3) . no
C11 C13 2.297(3) . no
C11 C14 2.297(3) . no
C11 C17 2.628(4) . no
C11 C33 3.346(13) . no
C11 C110 2.625(5) . no
C11 C130 3.511(3) . no
C12 C33 3.388(11) . no
C12 C130 3.458(3) . no
C12 O12 2.937(3) . no
C12 C14 2.289(4) . no
C12 C15 2.302(4) . no
C12 C16 2.609(4) . no
C12 C18 2.591(4) . no
C13 C113 3.471(4) . no
C13 C114 3.153(4) . no
C13 C15 2.298(3) . no
C13 C17 2.560(4) . no
C13 C11 2.297(3) . no
C13 C19 2.591(4) . no
C14 C115 3.343(4) . no
C14 C12 2.289(4) . no
C14 C114 3.010(3) . no
C14 C18 2.601(4) . no
C14 C11 2.297(3) . no
C14 C110 2.575(4) . no
C15 O11 3.321(3) . no
C15 C126 3.428(3) . no
C15 C12 2.302(4) . no
C15 C16 2.606(4) . no
C15 C19 2.578(3) . no
C15 C13 2.298(3) . no
C16 C33 3.485(13) . no
C16 C126 3.577(4) . no
C16 C130 3.390(4) . no
C17 C130 3.301(4) . no
C17 C133 3.513(4) . no
C17 C33 3.576(10) . no
C19 C116 3.435(5) . no
C22 C220 3.171(3) . no
C24 C130 3.335(4) 2_665 no
C25 C130 3.492(4) 2_665 no
C26 C212 3.556(4) . no
C26 C218 3.178(3) . no
C28 C224 3.234(3) . no
C29 C126 3.532(4) 1_565 no
C33 C11 3.346(13) . no
C33 C17 3.576(10) . no
C33 C12 3.388(11) . no
C33 C16 3.485(13) . no
C110 C126 3.291(4) . no
C11 H130' 3.0931 . no
C11 H33' 2.3916 . no
C111 C116 2.612(4) . no
C111 C129 3.176(3) . no
C111 O11 2.873(3) . no
C111 C113 2.277(4) . no
C111 C122 3.267(5) . no
C111 C114 2.263(4) . no
C112 C129 3.313(3) . no
C112 C133 3.259(4) . no
C112 O12 2.932(3) . no
C112 C115 2.298(3) . no
C12 H130' 2.9817 . no
C112 O11 3.196(3) . no
C12 H33' 2.5059 . no
C112 C114 2.272(3) . no
C113 O12 3.151(3) . no
C113 C115 2.311(4) . no
C113 C111 2.277(4) . no
C113 C133 3.232(4) . no
C13 H114 3.0164 . no
C113 C13 3.471(4) . no
C114 C116 2.633(4) . no
C114 C111 2.263(4) . no
C114 C125 3.525(4) . no
C14 H114 2.8833 . no
C114 C19 3.275(4) . no
C114 C18 3.428(5) . no
C114 C14 3.010(3) . no
C114 C112 2.272(3) . no
C114 C13 3.153(4) . no
C115 C112 2.298(3) . no
C115 C19 3.550(4) . no
C115 C113 2.311(4) . no
C15 H126' 3.0518 . no
C115 C14 3.343(4) . no
C116 C120 3.569(5) . no
C16 H130' 2.8433 . no
C16 H110' 2.8142 . no
C16 H23 3.0804 1_545 no
C116 C19 3.435(5) . no
C16 H33' 2.5932 . no
C16 H17' 2.8490 . no
C16 H126' 2.8590 . no
C17 H130' 2.6021 . no
C17 H33' 2.8322 . no
C17 H16" 2.8384 . no
C17 H18" 2.9615 . no
C18 H17" 3.0298 . no
C118 C122 3.534(4) . no
C18 H19" 3.0062 . no
C18 H114 2.9927 . no
C19 H116 2.8477 . no
C19 H114 2.8239 . no
C19 H28 2.9780 2_566 no
C19 H110 2.9847 . no
C19 H117 2.9793 . no
C19 H18' 2.9109 . no
C120 C116 3.569(5) . no
C21 H220 2.8236 . no
C21 H218 2.7701 . no
C21 H131' 2.8209 2_665 no
C122 C118 3.534(4) . no
C22 H131' 2.8810 2_665 no
C122 C111 3.267(5) . no
C22 H220 2.8205 . no
C23 H131' 3.0231 2_665 no
C23 H24 3.0167 2_675 no
C124 C125 3.509(5) . no
C24 H24 3.0834 2_675 no
C24 H128 2.9395 1_565 no
C24 H130' 2.9668 2_665 no
C25 H130' 2.8389 2_665 no
C125 C124 3.509(5) . no
C25 H211 2.9117 2_575 no
C25 H131' 3.0607 2_665 no
C125 C114 3.525(4) . no
C26 H131' 2.8948 2_665 no
C26 H127' 3.0648 1_565 no
C26 H211 2.9408 2_575 no
C126 C16 3.577(4) . no
C126 C29 3.532(4) 1_545 no
C126 C110 3.291(4) . no
C26 H218 2.7268 . no
C27 H214 2.7546 . no
C27 H224 2.8185 . no
C28 H19 2.9244 2_566 no
C28 H224 2.8310 . no
C29 H126 2.9865 1_565 no
C29 H19 2.9716 2_566 no
C129 C130 3.267(4) . no
C129 C215 3.583(4) 2_565 no
C130 C25 3.492(4) 2_665 no
C130 C24 3.335(4) 2_665 no
C130 C16 3.390(4) . no
C130 C129 3.267(4) . no
C130 C17 3.301(4) . no
C31 H31' 2.8144 2_656 no
C132 C218 3.575(3) . no
C32 H32' 2.6718 2_656 no
C132 C220 3.574(3) . no
C32 H46 3.0651 . no
C133 C17 3.513(4) . no
C33 H119 2.8346 2_556 no
C41 H42' 2.8460 . no
C42 H41' 3.0316 . no
C45 H43 3.0928 . no
C46 H32 3.0207 . no
C46 H44' 3.0361 . no
C110 H16' 2.9087 . no
C110 H126' 2.7484 . no
C110 H126 2.9816 . no
C110 H19' 2.8495 . no
C111 H122 2.6670 . no
C111 H123 2.8164 . no
C111 H129' 2.6938 . no
C111 H112 2.0847 . no
C112 H111 2.0871 . no
C212 C26 3.556(4) . no
C112 H129' 2.9880 . no
C212 C214 3.221(3) . no
C112 H42 2.9235 2_566 no
C112 H113 2.1397 . no
C112 H133' 2.8618 . no
C113 H42 3.0432 2_566 no
C113 H133 2.9572 . no
C113 H133' 3.0422 . no
C113 H114 2.0977 . no
C113 H112 2.1134 . no
C114 H117 2.7740 . no
C214 C212 3.221(3) . no
C114 H125 3.0007 . no
C114 H19" 2.9263 . no
C114 H113 2.1219 . no
C215 C129 3.583(4) 2_565 no
C115 H122 2.8338 . no
C115 H125 2.7631 . no
C115 H114 2.1255 . no
C115 H111 2.1109 . no
C116 H19' 2.9608 . no
C117 H114 2.9596 . no
C218 C26 3.178(3) . no
C218 C132 3.575(3) . no
C119 H33 2.6602 2_556 no
C220 C22 3.171(3) . no
C220 C132 3.574(3) . no
C121 H125' 3.0556 2_466 no
C122 H111 3.0105 . no
C123 H111 2.8016 . no
C224 C28 3.234(3) . no
C124 H32' 3.0712 2_556 no
C124 H33 3.0006 2_556 no
C126 H110' 3.0175 . no
C126 H16 3.0093 . no
C127 H211 3.0774 2_565 no
C127 H212 2.9940 2_565 no
C128 H130 3.0957 . no
C129 H130 2.5584 . no
C129 H112 3.0824 . no
C129 H111 2.8184 . no
C130 H17' 3.0007 . no
C130 H16 2.9571 . no
C130 H129 2.6434 . no
C132 H17 2.9979 . no
C133 H113 2.9057 . no
C133 H17 2.7447 . no
C133 H112 2.9423 . no
C212 H214 2.8154 . no
C212 H128' 3.0446 2_565 no
C213 H26 2.7532 . no
C213 H212 2.7700 . no
C213 H133' 3.0593 . no
C214 H133' 2.9432 . no
C214 H212 2.8331 . no
C215 H133' 3.0223 . no
C215 H112 2.8601 . no
C215 H129' 2.7858 2_565 no
C217 H132 2.9288 . no
C217 H131 3.0784 . no
C218 H132 2.6845 . no
C218 H26 2.6924 . no
C219 H28 2.8749 . no
C219 H22 2.7246 . no
C220 H22 2.6772 . no
C221 H133 3.0064 . no
C222 H133 2.8622 . no
C222 H18" 2.8543 . no
C222 H117 3.0356 2_566 no
C223 H18" 2.9327 . no
C223 H113 2.8668 . no
C223 H133 2.9115 . no
C223 H19" 3.0191 2_566 no
C223 H117 3.0042 2_566 no
C224 H113 3.0162 . no
C224 H28 2.8240 . no
H110' H126' 2.2319 . no
H110' C16 2.8142 . no
H110' H16' 2.3481 . no
H110' C126 3.0175 . no
H110" H116 2.5609 . no
H110" H126 2.5683 . no
H118' H116 2.4458 . no
H118' H124' 2.3900 . no
H120' H125' 2.5012 . no
H120' H118 2.4594 . no
H122' H120 2.5329 . no
H122' H124 2.5787 . no
H124' H116 2.4384 . no
H124' H118' 2.3900 . no
H125' H120' 2.5012 . no
H125' H118 2.4927 . no
H125' C121 3.0556 2_466 no
H125' H121 2.3435 2_466 no
H126' H16 2.3698 . no
H126' C15 3.0518 . no
H126' C110 2.7484 . no
H126' C16 2.8590 . no
H126' H110' 2.2319 . no
H127' C26 3.0648 1_545 no
H128' C212 3.0446 2_565 no
H128' H46' 2.5143 1_554 no
H128' H212 2.5617 2_565 no
H129' C215 2.7858 2_565 no
H129' H111 2.1478 . no
H129' C112 2.9880 . no
H129' C111 2.6938 . no
H130' C11 3.0931 . no
H130' C25 2.8389 2_665 no
H130' C16 2.8433 . no
H130' C24 2.9668 2_665 no
H130' C12 2.9817 . no
H130' H17' 2.1011 . no
H130' H16" 2.5263 . no
H130' H17 2.5953 . no
H130' C17 2.6021 . no
H131' C21 2.8209 2_665 no
H131' C22 2.8810 2_665 no
H131' C26 2.8948 2_665 no
H131' C23 3.0231 2_665 no
H131' C25 3.0607 2_665 no
H132' H17 2.4068 . no
H133' C113 3.0422 . no
H133' C214 2.9432 . no
H133' C213 3.0593 . no
H133' C112 2.8618 . no
H133' C215 3.0223 . no
H133' H112 2.3488 . no
H16 C126 3.0093 . no
H16 O11 2.7862 . no
H16 H23 2.5937 1_545 no
H16 H126' 2.3698 . no
H16 H130 2.5372 . no
H16 C130 2.9571 . no
H16' H110' 2.3481 . no
H16' C110 2.9087 . no
H16' H33' 2.5429 . no
H16" C17 2.8384 . no
H16" H33' 2.3771 . no
H16" H130' 2.5263 . no
H16" H17' 2.2003 . no
H17 H130' 2.5953 . no
H17 C133 2.7447 . no
H17 O12 2.7291 . no
H17 H133 2.3217 . no
H17 H132' 2.4068 . no
H17 C132 2.9979 . no
H17' C130 3.0007 . no
H17' C16 2.8490 . no
H17' H130' 2.1011 . no
H17' H16" 2.2003 . no
H17" H32' 2.5010 2_656 no
H17" H31' 2.3963 . no
H17" H120 2.3975 1_655 no
H17" C18 3.0298 . no
H18' H19" 2.4832 . no
H18' C19 2.9109 . no
H18' H114 2.4598 . no
H18" C222 2.8543 . no
H18" C223 2.9327 . no
H18" C17 2.9615 . no
H18" H222 2.4571 . no
H18" H223 2.5447 . no
H19 C28 2.9244 2_566 no
H19 H29 2.5091 2_566 no
H19 C29 2.9716 2_566 no
H19 H28 2.4066 2_566 no
H19' H116 2.2556 . no
H19' C110 2.8495 . no
H19' C116 2.9608 . no
H19" H18' 2.4832 . no
H19" C18 3.0062 . no
H19" C114 2.9263 . no
H19" H117 2.4175 . no
H19" H114 2.2598 . no
H19" C223 3.0191 2_566 no
H22 H220 2.5422 . no
H22 C220 2.6772 . no
H22 C219 2.7246 . no
H23 C16 3.0804 1_565 no
H23 H16 2.5937 1_565 no
H23 H24 2.4009 2_675 no
H24 C23 3.0167 2_675 no
H24 H24 2.5608 2_675 no
H24 H23 2.4009 2_675 no
H24 C24 3.0834 2_675 no
H26 C213 2.7532 . no
H26 C218 2.6924 . no
H26 H218 2.4342 . no
H28 C219 2.8749 . no
H28 H19 2.4066 2_566 no
H28 C224 2.8240 . no
H28 C19 2.9780 2_566 no
H29 H19 2.5091 2_566 no
H31' H33 2.3186 2_656 no
H31' H32' 1.8948 2_656 no
H31' H17" 2.3963 . no
H31' C31 2.8144 2_656 no
H32 C46 3.0207 . no
H32 H46 2.1610 . no
H32' H33 2.3847 . no
H32' H17" 2.5010 2_656 no
H32' H31' 1.8948 2_656 no
H32' C124 3.0712 2_556 no
H32' H124 2.2733 2_556 no
H32' C32 2.6718 2_656 no
H33 C124 3.0006 2_556 no
H33 H119 1.8648 2_556 no
H33 C119 2.6602 2_556 no
H33 H31' 2.3186 2_656 no
H33 H32' 2.3847 . no
H33' C16 2.5932 . no
H33' C11 2.3916 . no
H33' C12 2.5059 . no
H33' H16" 2.3771 . no
H33' H16' 2.5429 . no
H33' C17 2.8322 . no
H41' C42 3.0316 . no
H41' H44' 2.2484 . no
H42 H125 2.5296 2_566 no
H42 C113 3.0432 2_566 no
H42 C112 2.9235 2_566 no
H42' H46' 2.3386 . no
H42' H43 1.9871 . no
H42' C41 2.8460 . no
H43 H46' 2.5907 . no
H43 C45 3.0928 . no
H43 H42' 1.9871 . no
H44 H122 2.5456 2_566 no
H44' H45' 2.3445 . no
H44' C46 3.0361 . no
H44' H41' 2.2484 . no
H45' H44' 2.3445 . no
H46 C32 3.0651 . no
H46 H32 2.1610 . no
H46' H43 2.5907 . no
H46' H42' 2.3386 . no
H46' H128' 2.5143 1_556 no
H110 C19 2.9847 . no
H111 C122 3.0105 . no
H111 C123 2.8016 . no
H111 C129 2.8184 . no
H111 H123 2.3823 . no
H111 H122 2.4268 . no
H111 H129' 2.1478 . no
H112 C129 3.0824 . no
H112 H133' 2.3488 . no
H112 C215 2.8601 . no
H112 C133 2.9423 . no
H113 C133 2.9057 . no
H113 C224 3.0162 . no
H113 C223 2.8668 . no
H113 H133 2.4175 . no
H114 C14 2.8833 . no
H114 C13 3.0164 . no
H114 H19" 2.2598 . no
H114 H117 2.3784 . no
H114 Ti1 2.9818 . no
H114 H18' 2.4598 . no
H114 C117 2.9596 . no
H114 C18 2.9927 . no
H114 C19 2.8239 . no
H116 C19 2.8477 . no
H116 H110" 2.5609 . no
H116 H118' 2.4458 . no
H116 Ti1 3.4589 . no
H116 H19' 2.2556 . no
H116 H124' 2.4384 . no
H117 C114 2.7740 . no
H117 H19" 2.4175 . no
H117 C223 3.0042 2_566 no
H117 H114 2.3784 . no
H117 C19 2.9793 . no
H117 C222 3.0356 2_566 no
H118 H125' 2.4927 . no
H118 H120' 2.4594 . no
H119 H33 1.8648 2_556 no
H119 C33 2.8346 2_556 no
H120 H124 2.5521 . no
H120 H17" 2.3975 1_455 no
H120 H122' 2.5329 . no
H121 H221 2.5645 1_455 no
H121 H125' 2.3435 2_466 no
H122 H125 2.5596 . no
H122 C111 2.6670 . no
H122 H44 2.5456 2_566 no
H122 C115 2.8338 . no
H122 H111 2.4268 . no
H123 C111 2.8164 . no
H123 H111 2.3823 . no
H124 H32' 2.2733 2_556 no
H124 H120 2.5521 . no
H124 H122' 2.5787 . no
H125 C115 2.7631 . no
H125 C114 3.0007 . no
H125 H42 2.5296 2_566 no
H125 H122 2.5596 . no
H126 H110" 2.5683 . no
H126 C29 2.9865 1_545 no
H126 C110 2.9816 . no
H127 H212 2.3831 2_565 no
H128 C24 2.9395 1_545 no
H129 O12 2.5596 . no
H129 H130 2.0874 . no
H129 C130 2.6434 . no
H130 O11 2.4810 . no
H130 H16 2.5372 . no
H130 H129 2.0874 . no
H130 C129 2.5584 . no
H130 C128 3.0957 . no
H131 C217 3.0784 . no
H132 C218 2.6845 . no
H132 C217 2.9288 . no
H133 H113 2.4175 . no
H133 C222 2.8622 . no
H133 C113 2.9572 . no
H133 C221 3.0064 . no
H133 H17 2.3217 . no
H133 C223 2.9115 . no
H211 C26 2.9408 2_575 no
H211 C127 3.0774 2_565 no
H211 C25 2.9117 2_575 no
H212 C127 2.9940 2_565 no
H212 C213 2.7700 . no
H212 C214 2.8331 . no
H212 H127 2.3831 2_565 no
H212 H128' 2.5617 2_565 no
H214 C27 2.7546 . no
H214 C212 2.8154 . no
H215 H216 2.5852 2_565 no
H216 H215 2.5852 2_565 no
H218 C21 2.7701 . no
H218 H26 2.4342 . no
H218 C26 2.7268 . no
H220 C22 2.8205 . no
H220 C21 2.8236 . no
H220 H22 2.5422 . no
H221 H121 2.5645 1_655 no
H222 H18" 2.4571 . no
H223 H18" 2.5447 . no
H224 C27 2.8185 . no
H224 C28 2.8310 . no

loop_
_geom_hbond_atom_site_label_D
_geom_hbond_atom_site_label_H
_geom_hbond_atom_site_label_A
_geom_hbond_distance_DH
_geom_hbond_distance_HA
_geom_hbond_distance_DA
_geom_hbond_angle_DHA
_geom_hbond_publ_flag
C129 H129 O12 0.9500 2.5600 3.149(3) 120.00 yes
C130 H130 O11 0.9600 2.4800 3.095(3) 122.00 yes

loop_
_geom_torsion_atom_site_label_1
_geom_torsion_atom_site_label_2
_geom_torsion_atom_site_label_3
_geom_torsion_atom_site_label_4
_geom_torsion
_geom_torsion_site_symmetry_3
_geom_torsion_site_symmetry_4
_geom_torsion_publ_flag
O12 Ti1 O11 C126 157.58(18) . . no
O12 Ti1 O11 C129 -53.78(18) . . no
C11 Ti1 O11 C126 67.38(18) . . no
C11 Ti1 O11 C129 -143.98(19) . . no
C12 Ti1 O11 C126 87.27(18) . . no
C12 Ti1 O11 C129 -124.09(19) . . no
C13 Ti1 O11 C126 64.1(2) . . no
C13 Ti1 O11 C129 -147.29(19) . . no
C14 Ti1 O11 C126 23.5(2) . . no
C14 Ti1 O11 C129 172.08(18) . . no
C15 Ti1 O11 C126 33.38(18) . . no
C15 Ti1 O11 C129 -177.99(19) . . no
C111 Ti1 O11 C126 -91.74(18) . . no
C111 Ti1 O11 C129 56.90(19) . . no
C112 Ti1 O11 C126 -123.31(18) . . no
C112 Ti1 O11 C129 25.32(19) . . no
C113 Ti1 O11 C126 -123.94(18) . . no
C113 Ti1 O11 C129 24.7(2) . . no
C114 Ti1 O11 C126 -80.59(19) . . no
C114 Ti1 O11 C129 68.0(2) . . no
C115 Ti1 O11 C126 -67.40(18) . . no
C115 Ti1 O11 C129 81.23(19) . . no
O11 Ti1 O12 C130 -46.69(18) . . no
O11 Ti1 O12 C133 146.61(18) . . no
C11 Ti1 O12 C130 39.09(19) . . no
C11 Ti1 O12 C133 -127.61(18) . . no
C12 Ti1 O12 C130 71.21(18) . . no
C12 Ti1 O12 C133 -95.49(18) . . no
C13 Ti1 O12 C130 94.69(18) . . no
C13 Ti1 O12 C133 -72.01(18) . . no
C14 Ti1 O12 C130 79.1(2) . . no
C14 Ti1 O12 C133 -87.57(19) . . no
C15 Ti1 O12 C130 37.0(2) . . no
C15 Ti1 O12 C133 -129.72(17) . . no
C111 Ti1 O12 C130 -117.53(18) . . no
C111 Ti1 O12 C133 75.77(18) . . no
C112 Ti1 O12 C130 -137.40(19) . . no
C112 Ti1 O12 C133 55.91(18) . . no
C113 Ti1 O12 C130 -171.79(19) . . no
C113 Ti1 O12 C133 21.51(18) . . no
C114 Ti1 O12 C130 -177.16(18) . . no
C114 Ti1 O12 C133 16.1(2) . . no
C115 Ti1 O12 C130 -136.41(18) . . no
C115 Ti1 O12 C133 56.9(2) . . no
O11 Ti1 C11 C12 146.09(14) . . no
O11 Ti1 C11 C15 -99.11(14) . . no
O11 Ti1 C11 C16 22.2(2) . . no
O12 Ti1 C11 C12 68.30(14) . . no
O12 Ti1 C11 C15 -176.90(14) . . no
O12 Ti1 C11 C16 -55.6(2) . . no
C12 Ti1 C11 C15 114.80(19) . . no
C12 Ti1 C11 C16 -123.9(3) . . no
C13 Ti1 C11 C12 -36.34(13) . . no
C13 Ti1 C11 C15 78.47(15) . . no
C13 Ti1 C11 C16 -160.2(3) . . no
C14 Ti1 C11 C12 -77.35(15) . . no
C14 Ti1 C11 C15 37.45(13) . . no
C14 Ti1 C11 C16 158.8(3) . . no
C15 Ti1 C11 C12 -114.80(19) . . no
C15 Ti1 C11 C16 121.4(3) . . no
C111 Ti1 C11 C12 -166.28(16) . . no
C111 Ti1 C11 C15 -51.5(2) . . no
C111 Ti1 C11 C16 69.9(3) . . no
C113 Ti1 C11 C12 -15.4(2) . . no
C113 Ti1 C11 C15 99.4(2) . . no
C113 Ti1 C11 C16 -139.3(2) . . no
C114 Ti1 C11 C12 -67.77(18) . . no
C114 Ti1 C11 C15 47.03(19) . . no
C114 Ti1 C11 C16 168.4(2) . . no
C115 Ti1 C11 C12 -116.15(15) . . no
C115 Ti1 C11 C15 -1.35(19) . . no
C115 Ti1 C11 C16 120.0(2) . . no
O11 Ti1 C12 C11 -37.38(15) . . no
O11 Ti1 C12 C13 -154.22(13) . . no
O11 Ti1 C12 C17 87.3(2) . . no
O12 Ti1 C12 C11 -107.88(14) . . no
O12 Ti1 C12 C13 135.29(15) . . no
O12 Ti1 C12 C17 16.8(2) . . no
C11 Ti1 C12 C13 -116.8(2) . . no
C11 Ti1 C12 C17 124.7(3) . . no
C13 Ti1 C12 C11 116.8(2) . . no
C13 Ti1 C12 C17 -118.5(3) . . no
C14 Ti1 C12 C11 79.11(15) . . no
C14 Ti1 C12 C13 -37.73(14) . . no
C14 Ti1 C12 C17 -156.2(2) . . no
C15 Ti1 C12 C11 38.02(13) . . no
C15 Ti1 C12 C13 -78.82(15) . . no
C15 Ti1 C12 C17 162.7(2) . . no
C112 Ti1 C12 C11 -159.44(15) . . no
C112 Ti1 C12 C13 83.73(19) . . no
C112 Ti1 C12 C17 -34.8(3) . . no
C113 Ti1 C12 C11 171.26(13) . . no
C113 Ti1 C12 C13 54.43(16) . . no
C113 Ti1 C12 C17 -64.1(2) . . no
C114 Ti1 C12 C11 132.48(14) . . no
C114 Ti1 C12 C13 15.65(17) . . no
C114 Ti1 C12 C17 -102.9(2) . . no
C115 Ti1 C12 C11 102.02(16) . . no
C115 Ti1 C12 C13 -14.8(2) . . no
C115 Ti1 C12 C17 -133.3(2) . . no
O11 Ti1 C13 C12 40.6(2) . . no
O11 Ti1 C13 C14 -74.28(18) . . no
O11 Ti1 C13 C18 163.3(2) . . no
O12 Ti1 C13 C12 -44.55(15) . . no
O12 Ti1 C13 C14 -159.46(13) . . no
O12 Ti1 C13 C18 78.2(2) . . no
C11 Ti1 C13 C12 36.67(14) . . no
C11 Ti1 C13 C14 -78.23(15) . . no
C11 Ti1 C13 C18 159.4(3) . . no
C12 Ti1 C13 C14 -114.9(2) . . no
C12 Ti1 C13 C18 122.7(3) . . no
C14 Ti1 C13 C12 114.9(2) . . no
C14 Ti1 C13 C18 -122.4(3) . . no
C15 Ti1 C13 C12 78.22(15) . . no
C15 Ti1 C13 C14 -36.68(13) . . no
C15 Ti1 C13 C18 -159.1(3) . . no
C111 Ti1 C13 C12 -175.35(14) . . no
C111 Ti1 C13 C14 69.75(18) . . no
C111 Ti1 C13 C18 -52.6(3) . . no
C112 Ti1 C13 C12 -129.86(15) . . no
C112 Ti1 C13 C14 115.24(15) . . no
C112 Ti1 C13 C18 -7.2(3) . . no
C113 Ti1 C13 C12 -132.69(15) . . no
C113 Ti1 C13 C14 112.41(15) . . no
C113 Ti1 C13 C18 -10.0(3) . . no
C114 Ti1 C13 C12 -165.70(15) . . no
C114 Ti1 C13 C14 79.40(14) . . no
C114 Ti1 C13 C18 -43.0(2) . . no
C115 Ti1 C13 C12 170.02(14) . . no
C115 Ti1 C13 C14 55.12(15) . . no
C115 Ti1 C13 C18 -67.3(3) . . no
O11 Ti1 C14 C13 134.53(13) . . no
O11 Ti1 C14 C15 18.0(2) . . no
O11 Ti1 C14 C19 -103.1(2) . . no
O12 Ti1 C14 C13 28.01(17) . . no
O12 Ti1 C14 C15 -88.54(18) . . no
O12 Ti1 C14 C19 150.4(2) . . no
C11 Ti1 C14 C13 78.48(16) . . no
C11 Ti1 C14 C15 -38.07(16) . . no
C11 Ti1 C14 C19 -159.1(3) . . no
C12 Ti1 C14 C13 37.35(14) . . no
C12 Ti1 C14 C15 -79.20(17) . . no
C12 Ti1 C14 C19 159.7(3) . . no
C13 Ti1 C14 C15 -116.5(2) . . no
C13 Ti1 C14 C19 122.4(3) . . no
C15 Ti1 C14 C13 116.5(2) . . no
C15 Ti1 C14 C19 -121.1(3) . . no
C111 Ti1 C14 C13 -133.71(14) . . no
C111 Ti1 C14 C15 109.75(17) . . no
C111 Ti1 C14 C19 -11.3(3) . . no
C112 Ti1 C14 C13 -96.27(18) . . no
C112 Ti1 C14 C15 147.19(17) . . no
C112 Ti1 C14 C19 26.1(3) . . no
C113 Ti1 C14 C13 -73.31(16) . . no
C113 Ti1 C14 C15 170.14(16) . . no
C113 Ti1 C14 C19 49.1(3) . . no
C114 Ti1 C14 C13 -94.45(15) . . no
C114 Ti1 C14 C15 149.01(18) . . no
C114 Ti1 C14 C19 27.9(2) . . no
C115 Ti1 C14 C13 -127.95(14) . . no
C115 Ti1 C14 C15 115.51(17) . . no
C115 Ti1 C14 C19 -5.6(2) . . no
O11 Ti1 C15 C11 80.07(14) . . no
O11 Ti1 C15 C14 -165.21(16) . . no
O11 Ti1 C15 C110 -44.2(2) . . no
O12 Ti1 C15 C11 3.73(17) . . no
O12 Ti1 C15 C14 118.44(16) . . no
O12 Ti1 C15 C110 -120.6(2) . . no
C11 Ti1 C15 C14 114.7(2) . . no
C11 Ti1 C15 C110 -124.3(3) . . no
C12 Ti1 C15 C11 -37.43(14) . . no
C12 Ti1 C15 C14 77.29(17) . . no
C12 Ti1 C15 C110 -161.7(2) . . no
C13 Ti1 C15 C11 -77.99(16) . . no
C13 Ti1 C15 C14 36.73(16) . . no
C13 Ti1 C15 C110 157.7(3) . . no
C14 Ti1 C15 C11 -114.7(2) . . no
C14 Ti1 C15 C110 121.0(3) . . no
C111 Ti1 C15 C11 153.73(14) . . no
C111 Ti1 C15 C14 -91.55(18) . . no
C111 Ti1 C15 C110 29.4(2) . . no
C112 Ti1 C15 C11 169.64(19) . . no
C112 Ti1 C15 C14 -75.6(3) . . no
C112 Ti1 C15 C110 45.3(3) . . no
C113 Ti1 C15 C11 -129.25(16) . . no
C113 Ti1 C15 C14 -14.5(2) . . no
C113 Ti1 C15 C110 106.5(2) . . no
C114 Ti1 C15 C11 -146.43(14) . . no
C114 Ti1 C15 C14 -31.71(18) . . no
C114 Ti1 C15 C110 89.3(2) . . no
C115 Ti1 C15 C11 179.03(14) . . no
C115 Ti1 C15 C14 -66.25(17) . . no
C115 Ti1 C15 C110 54.7(2) . . no
O11 Ti1 C111 C112 -109.33(14) . . no
O11 Ti1 C111 C115 132.00(15) . . no
O12 Ti1 C111 C112 -36.97(15) . . no
O12 Ti1 C111 C115 -155.64(14) . . no
C11 Ti1 C111 C112 -158.84(16) . . no
C11 Ti1 C111 C115 82.5(2) . . no
C13 Ti1 C111 C112 92.46(17) . . no
C13 Ti1 C111 C115 -26.2(2) . . no
C14 Ti1 C111 C112 129.19(14) . . no
C14 Ti1 C111 C115 10.52(17) . . no
C15 Ti1 C111 C112 168.72(13) . . no
C15 Ti1 C111 C115 50.05(17) . . no
C112 Ti1 C111 C115 -118.7(2) . . no
C113 Ti1 C111 C112 38.61(14) . . no
C113 Ti1 C111 C115 -80.07(15) . . no
C114 Ti1 C111 C112 80.89(16) . . no
C114 Ti1 C111 C115 -37.78(14) . . no
C115 Ti1 C111 C112 118.7(2) . . no
O11 Ti1 C112 C111 66.14(14) . . no
O11 Ti1 C112 C113 -179.10(16) . . no
O12 Ti1 C112 C111 144.00(15) . . no
O12 Ti1 C112 C113 -101.23(16) . . no
C12 Ti1 C112 C111 -164.84(14) . . no
C12 Ti1 C112 C113 -50.1(2) . . no
C13 Ti1 C112 C111 -119.67(15) . . no
C13 Ti1 C112 C113 -4.9(2) . . no
C14 Ti1 C112 C111 -74.01(18) . . no
C14 Ti1 C112 C113 40.8(2) . . no
C15 Ti1 C112 C111 -24.1(3) . . no
C15 Ti1 C112 C113 90.7(3) . . no
C111 Ti1 C112 C113 114.8(2) . . no
C113 Ti1 C112 C111 -114.8(2) . . no
C114 Ti1 C112 C111 -76.12(16) . . no
C114 Ti1 C112 C113 38.64(15) . . no
C115 Ti1 C112 C111 -35.17(14) . . no
C115 Ti1 C112 C113 79.59(16) . . no
O11 Ti1 C113 C112 1.08(19) . . no
O11 Ti1 C113 C114 114.50(15) . . no
O12 Ti1 C113 C112 74.55(16) . . no
O12 Ti1 C113 C114 -172.03(16) . . no
C11 Ti1 C113 C112 158.78(17) . . no
C11 Ti1 C113 C114 -87.8(2) . . no
C12 Ti1 C113 C112 149.30(15) . . no
C12 Ti1 C113 C114 -97.27(17) . . no
C13 Ti1 C113 C112 176.18(16) . . no
C13 Ti1 C113 C114 -70.40(16) . . no
C14 Ti1 C113 C112 -151.35(16) . . no
C14 Ti1 C113 C114 -37.93(18) . . no
C15 Ti1 C113 C112 -142.99(17) . . no
C15 Ti1 C113 C114 -29.6(2) . . no
C111 Ti1 C113 C112 -36.99(15) . . no
C111 Ti1 C113 C114 76.44(17) . . no
C112 Ti1 C113 C114 113.4(2) . . no
C114 Ti1 C113 C112 -113.4(2) . . no
C115 Ti1 C113 C112 -76.79(17) . . no
C115 Ti1 C113 C114 36.64(15) . . no
O11 Ti1 C114 C113 -92.46(17) . . no
O11 Ti1 C114 C115 23.71(17) . . no
O12 Ti1 C114 C113 9.40(19) . . no
O12 Ti1 C114 C115 125.57(13) . . no
C11 Ti1 C114 C113 134.54(16) . . no
C11 Ti1 C114 C115 -109.29(16) . . no
C12 Ti1 C114 C113 99.80(16) . . no
C12 Ti1 C114 C115 -144.03(13) . . no
C13 Ti1 C114 C113 108.48(16) . . no
C13 Ti1 C114 C115 -135.35(14) . . no
C14 Ti1 C114 C113 142.71(17) . . no
C14 Ti1 C114 C115 -101.12(14) . . no
C15 Ti1 C114 C113 160.20(16) . . no
C15 Ti1 C114 C115 -83.63(15) . . no
C111 Ti1 C114 C113 -79.38(17) . . no
C111 Ti1 C114 C115 36.79(13) . . no
C112 Ti1 C114 C113 -38.82(16) . . no
C112 Ti1 C114 C115 77.35(15) . . no
C113 Ti1 C114 C115 116.2(2) . . no
C115 Ti1 C114 C113 -116.2(2) . . no
O11 Ti1 C115 C111 -46.72(15) . . no
O11 Ti1 C115 C114 -162.01(13) . . no
O11 Ti1 C115 C116 76.5(2) . . no
O12 Ti1 C115 C111 34.48(19) . . no
O12 Ti1 C115 C114 -80.81(16) . . no
O12 Ti1 C115 C116 157.70(18) . . no
C11 Ti1 C115 C111 -139.16(15) . . no
C11 Ti1 C115 C114 105.55(16) . . no
C11 Ti1 C115 C116 -15.9(3) . . no
C12 Ti1 C115 C111 170.36(14) . . no
C12 Ti1 C115 C114 55.07(19) . . no
C12 Ti1 C115 C116 -66.4(3) . . no
C13 Ti1 C115 C111 161.86(14) . . no
C13 Ti1 C115 C114 46.57(15) . . no
C13 Ti1 C115 C116 -74.9(2) . . no
C14 Ti1 C115 C111 -170.76(15) . . no
C14 Ti1 C115 C114 73.95(14) . . no
C14 Ti1 C115 C116 -47.5(2) . . no
C15 Ti1 C115 C111 -139.94(15) . . no
C15 Ti1 C115 C114 104.77(14) . . no
C15 Ti1 C115 C116 -16.7(2) . . no
C111 Ti1 C115 C114 -115.3(2) . . no
C111 Ti1 C115 C116 123.2(3) . . no
C112 Ti1 C115 C111 35.63(14) . . no
C112 Ti1 C115 C114 -79.66(15) . . no
C112 Ti1 C115 C116 158.9(2) . . no
C113 Ti1 C115 C111 77.74(16) . . no
C113 Ti1 C115 C114 -37.55(14) . . no
C113 Ti1 C115 C116 -159.0(2) . . no
C114 Ti1 C115 C111 115.3(2) . . no
C114 Ti1 C115 C116 -121.5(3) . . no
C129 O11 C126 C127 13.8(3) . . no
Ti1 O11 C129 C128 172.06(16) . . no
Ti1 O11 C126 C127 167.74(18) . . no
C126 O11 C129 C128 -35.2(3) . . no
Ti1 O12 C133 C132 162.73(15) . . no
C130 O12 C133 C132 -6.1(2) . . no
C133 O12 C130 C131 -20.6(3) . . no
Ti1 O12 C130 C131 170.92(15) . . no
Ti1 C11 C12 C13 63.64(17) . . no
Ti1 C11 C12 C17 -124.9(3) . . no
C15 C11 C12 Ti1 -65.17(17) . . no
C12 C11 C15 C110 -165.2(2) . . no
C16 C11 C15 Ti1 -122.8(2) . . no
C16 C11 C15 C14 170.9(2) . . no
C16 C11 C15 C110 5.7(4) . . no
Ti1 C11 C15 C14 -66.30(16) . . no
Ti1 C11 C15 C110 128.5(3) . . no
C15 C11 C12 C13 -1.5(3) . . no
C15 C11 C12 C17 170.0(2) . . no
C16 C11 C12 Ti1 124.1(2) . . no
C16 C11 C12 C13 -172.3(2) . . no
C16 C11 C12 C17 -0.8(4) . . no
C12 C11 C15 C14 0.0(3) . . no
C12 C11 C15 Ti1 66.27(17) . . no
Ti1 C12 C13 C18 -123.2(2) . . no
Ti1 C12 C13 C14 65.90(17) . . no
C11 C12 C13 C14 2.5(3) . . no
C11 C12 C13 C18 173.4(2) . . no
C17 C12 C13 Ti1 124.6(2) . . no
C17 C12 C13 C14 -169.5(2) . . no
C17 C12 C13 C18 1.4(4) . . no
C11 C12 C13 Ti1 -63.40(18) . . no
Ti1 C13 C14 C15 63.87(17) . . no
C18 C13 C14 C15 -173.4(2) . . no
C18 C13 C14 C19 -7.9(4) . . no
C18 C13 C14 Ti1 122.7(3) . . no
Ti1 C13 C14 C19 -130.6(3) . . no
C12 C13 C14 Ti1 -66.39(17) . . no
C12 C13 C14 C15 -2.5(3) . . no
C12 C13 C14 C19 163.0(2) . . no
C13 C14 C15 Ti1 -64.24(17) . . no
C13 C14 C15 C11 1.6(3) . . no
Ti1 C14 C15 C110 -128.5(3) . . no
Ti1 C14 C15 C11 65.80(16) . . no
C19 C14 C15 C11 -164.0(3) . . no
C19 C14 C15 C110 1.7(4) . . no
C13 C14 C15 C110 167.3(3) . . no
C19 C14 C15 Ti1 130.2(3) . . no
Ti1 C111 C112 H112 116.12 . . no
C115 C111 C112 H112 179.72 . . no
H111 C111 C112 Ti1 -117.34 . . no
H111 C111 C112 C113 178.39 . . no
H111 C111 C112 H112 -1.22 . . no
H111 C111 C115 Ti1 120.12 . . no
H111 C111 C115 C114 -178.60 . . no
H111 C111 C115 C116 -4.88 . . no
Ti1 C112 C113 H113 114.26 . . no
C111 C112 C113 H113 -177.44 . . no
H112 C112 C113 Ti1 -112.11 . . no
H112 C112 C113 C114 -179.78 . . no
H112 C112 C113 H113 2.15 . . no
Ti1 C113 C114 H114 116.12 . . no
C112 C113 C114 H114 -176.34 . . no
H113 C113 C114 Ti1 -114.35 . . no
H113 C113 C114 C115 177.75 . . no
H113 C113 C114 H114 1.76 . . no
H114 C114 C115 Ti1 -120.29 . . no
H114 C114 C115 C111 175.86 . . no
H114 C114 C115 C116 2.21 . . no
Ti1 C115 C116 H116 11.39 . . no
C111 C115 C116 H116 107.74 . . no
C114 C115 C116 H116 -79.86 . . no
C115 C116 C117 H117 -55.31 . . no
C123 C116 C117 H117 178.70 . . no
H116 C116 C117 C118 -57.62 . . no
H116 C116 C117 C125 -177.34 . . no
H116 C116 C117 H117 59.91 . . no
C115 C116 C123 H123 56.14 . . no
C117 C116 C123 H123 -179.23 . . no
H116 C116 C123 C122 176.14 . . no
H116 C116 C123 C124 56.46 . . no
H116 C116 C123 H123 -61.79 . . no
C116 C117 C118 H118' 59.33 . . no
C116 C117 C118 H118 178.38 . . no
C125 C117 C118 H118' 179.56 . . no
C125 C117 C118 H118 -61.39 . . no
H117 C117 C118 C119 -179.51 . . no
H117 C117 C118 H118' -59.08 . . no
H117 C117 C118 H118 59.98 . . no
C116 C117 C125 H125' -177.99 . . no
C116 C117 C125 H125 -62.37 . . no
C118 C117 C125 H125' 61.95 . . no
C118 C117 C125 H125 177.57 . . no
H117 C117 C125 C121 -177.87 . . no
H117 C117 C125 H125' -56.87 . . no
H117 C117 C125 H125 58.75 . . no
C117 C118 C119 H119 176.74 . . no
H118' C118 C119 C120 -179.02 . . no
H118' C118 C119 C124 -59.55 . . no
H118' C118 C119 H119 57.88 . . no
H118 C118 C119 C120 58.66 . . no
H118 C118 C119 C124 178.13 . . no
H118 C118 C119 H119 -64.44 . . no
C118 C119 C120 H120' -60.06 . . no
C118 C119 C120 H120 -179.82 . . no
C124 C119 C120 H120' -179.62 . . no
C124 C119 C120 H120 60.62 . . no
H119 C119 C120 C121 -173.96 . . no
H119 C119 C120 H120' 65.37 . . no
H119 C119 C120 H120 -54.38 . . no
C118 C119 C124 H124' 58.02 . . no
C118 C119 C124 H124 173.34 . . no
C120 C119 C124 H124' 177.58 . . no
C120 C119 C124 H124 -67.10 . . no
H119 C119 C124 C123 178.33 . . no
H119 C119 C124 H124' -64.60 . . no
H119 C119 C124 H124 50.72 . . no
C119 C120 C121 H121 -179.88 . . no
H120' C120 C121 C122 177.74 . . no
H120' C120 C121 C125 58.50 . . no
H120' C120 C121 H121 -61.46 . . no
H120 C120 C121 C122 -63.28 . . no
H120 C120 C121 C125 177.47 . . no
H120 C120 C121 H121 57.51 . . no
C120 C121 C122 H122' 59.24 . . no
C120 C121 C122 H122 176.75 . . no
C125 C121 C122 H122' 178.54 . . no
C125 C121 C122 H122 -63.94 . . no
H121 C121 C122 C123 -179.10 . . no
H121 C121 C122 H122' -59.40 . . no
H121 C121 C122 H122 58.11 . . no
C120 C121 C125 H125' -61.63 . . no
C120 C121 C125 H125 -176.62 . . no
C122 C121 C125 H125' 178.33 . . no
C122 C121 C125 H125 63.34 . . no
H121 C121 C125 C117 177.46 . . no
H121 C121 C125 H125' 56.19 . . no
H121 C121 C125 H125 -58.81 . . no
B2 C21 C22 C23 -174.5(2) . . no
C22 C21 C26 C25 0.9(4) . . no
B2 C21 C26 C25 173.4(2) . . no
C22 C21 B2 C27 86.2(3) . . no
C22 C21 B2 C213 -153.7(2) . . no
C22 C21 B2 C219 -35.5(3) . . no
C26 C21 B2 C27 -85.9(2) . . no
C26 C21 B2 C213 34.3(3) . . no
C26 C21 B2 C219 152.5(2) . . no
C26 C21 C22 C23 -2.0(4) . . no
C121 C122 C123 H123 178.18 . . no
H122' C122 C123 C116 178.99 . . no
H122' C122 C123 C124 -60.61 . . no
H122' C122 C123 H123 56.81 . . no
H122 C122 C123 C116 61.69 . . no
H122 C122 C123 C124 -177.91 . . no
C21 C22 C23 C24 1.8(4) . . no
H122 C122 C123 H123 -60.49 . . no
H123 C123 C124 C119 -179.87 . . no
H123 C123 C124 H124' 68.05 . . no
C122 C123 C124 H124 59.03 . . no
C116 C123 C124 H124' -51.58 . . no
C116 C123 C124 H124 -179.31 . . no
H123 C123 C124 H124 -59.68 . . no
C22 C23 C24 C25 -0.3(4) . . no
C122 C123 C124 H124' -173.24 . . no
C23 C24 C25 C26 -0.8(4) . . no
C24 C25 C26 C21 0.5(4) . . no
O11 C126 C127 H127 -101.11 . . no
O11 C126 C127 H127' 134.06 . . no
H126' C126 C127 H127 140.03 . . no
H126' C126 C127 C128 -106.27 . . no
H126' C126 C127 H127' 15.20 . . no
H126 C126 C127 H127 20.32 . . no
H126 C126 C127 C128 134.02 . . no
H126 C126 C127 H127' -104.51 . . no
C212 C27 C28 C29 1.6(4) . . no
C126 C127 C128 H128' -151.89 . . no
C126 C127 C128 H128 83.78 . . no
H127' C127 C128 C129 -153.66 . . no
H127' C127 C128 H128' 87.89 . . no
H127' C127 C128 H128 -36.44 . . no
H127 C127 C128 C129 81.42 . . no
H127 C127 C128 H128' -37.03 . . no
H127 C127 C128 H128 -161.36 . . no
C212 C27 B2 C219 -156.5(2) . . no
B2 C27 C28 C29 173.1(2) . . no
C28 C27 B2 C21 -88.3(3) . . no
C28 C27 B2 C213 151.2(2) . . no
C28 C27 B2 C219 32.4(3) . . no
C212 C27 B2 C21 82.8(3) . . no
C212 C27 B2 C213 -37.7(3) . . no
B2 C27 C212 C211 -173.4(2) . . no
C28 C27 C212 C211 -1.6(4) . . no
C27 C28 C29 C210 -0.3(4) . . no
C127 C128 C129 H129' -77.06 . . no
H128' C128 C129 O11 164.30 . . no
H128 C128 C129 H129 44.92 . . no
C127 C128 C129 H129 160.72 . . no
H128 C128 C129 O11 -73.56 . . no
H128 C128 C129 H129' 167.14 . . no
H128' C128 C129 H129' 45.00 . . no
H128' C128 C129 H129 -77.22 . . no
C28 C29 C210 C211 -1.0(4) . . no
H130' C130 C131 C132 -77.33 . . no
O12 C130 C131 H131 -81.08 . . no
H130 C130 C131 C132 155.13 . . no
H130 C130 C131 H131' -83.49 . . no
H130 C130 C131 H131 35.49 . . no
O12 C130 C131 H131' 159.94 . . no
H130' C130 C131 H131 163.03 . . no
H130' C130 C131 H131' 44.05 . . no
C130 C131 C132 H132 -156.19 . . no
C130 C131 C132 H132' 74.77 . . no
H131' C131 C132 H132 84.04 . . no
H131 C131 C132 C133 77.04 . . no
H131 C131 C132 H132' -166.60 . . no
H131 C131 C132 H132 -37.56 . . no
H131' C131 C132 C133 -161.36 . . no
H131' C131 C132 H132' -45.00 . . no
H132' C132 C133 O12 -88.91 . . no
H132 C132 C133 O12 146.88 . . no
H132 C132 C133 H133' 26.53 . . no
H132 C132 C133 H133 -94.72 . . no
C131 C132 C133 H133 148.22 . . no
C131 C132 C133 H133' -90.53 . . no
H132' C132 C133 H133 29.49 . . no
H132' C132 C133 H133' 150.74 . . no
C29 C210 C211 C212 1.0(4) . . no
C210 C211 C212 C27 0.4(4) . . no
C218 C213 B2 C219 -87.9(3) . . no
C214 C213 C218 C217 1.5(3) . . no
C214 C213 B2 C27 -37.4(3) . . no
C214 C213 B2 C219 86.1(3) . . no
C218 C213 B2 C27 148.6(2) . . no
C218 C213 C214 C215 -1.5(3) . . no
B2 C213 C214 C215 -175.9(2) . . no
B2 C213 C218 C217 175.9(2) . . no
C214 C213 B2 C21 -151.9(2) . . no
C218 C213 B2 C21 34.1(3) . . no
C213 C214 C215 C216 0.5(4) . . no
C214 C215 C216 C217 0.7(4) . . no
C215 C216 C217 C218 -0.7(4) . . no
C216 C217 C218 C213 -0.4(4) . . no
C220 C219 C224 C223 1.7(4) . . no
B2 C219 C224 C223 177.2(2) . . no
B2 C219 C220 C221 -177.1(2) . . no
C224 C219 B2 C21 150.4(2) . . no
C224 C219 B2 C27 35.3(3) . . no
C224 C219 B2 C213 -87.2(3) . . no
C220 C219 B2 C21 -34.4(3) . . no
C220 C219 B2 C27 -149.5(2) . . no
C220 C219 B2 C213 88.0(3) . . no
C224 C219 C220 C221 -1.6(4) . . no
C219 C220 C221 C222 0.3(4) . . no
C220 C221 C222 C223 1.1(4) . . no
C221 C222 C223 C224 -1.0(4) . . no
C222 C223 C224 C219 -0.5(4) . . no
C33 C31 C32 C33 64.4(12) . 2_656 no
C32 C31 C33 C32 -53.0(10) . 2_656 no
C31 C32 C33 C31 -57.9(10) 2_656 2_656 no
C46 C41 C43 C44 -59.3(9) . . no
C43 C41 C46 C45 51.8(8) . . no
C45 C42 C44 C43 -72.5(8) . . no
C44 C42 C45 C46 64.6(9) . . no
C41 C43 C44 C42 66.1(8) . . no
C42 C45 C46 C41 -49.2(9) . . no
